data_7720014
loop_
_publ_author_name
'Paul, Bhaswati'
'Dabare, Kusalvin'
'Bocarsly, Joshua D.'
'Mills, L. Reginald'

_publ_section_title
;
 Crystallographic Evidence of a Trinuclear
 (salen)Manganese(IV/III/IV)-\m-Oxo Formed during Catalytic C(sp3)--H
 Oxidation Reactions
;
_journal_name_full 'Dalton Transactions'
_journal_paper_doi 10.1039/D5DT02844B
_journal_year 2026
_chemical_formula_moiety 'C108 H155 Mn3 N6 O8, C11 O2, F6 P, 1.5(C2 H3 N), H2 O'
_chemical_formula_sum 'C122 H161.5 F6 Mn3 N7.5 O11 P'
_chemical_formula_weight 2218.87
_chemical_name_systematic BP_Mn1_PhIO
_space_group_crystal_system triclinic
_space_group_IT_number 2
_space_group_name_Hall '-P 1'
_space_group_name_H-M_alt 'P -1'
_atom_sites_solution_hydrogens mixed
_atom_sites_solution_primary dual
_audit_creation_date 2025-07-31
_audit_creation_method
;
Olex2 1.5
(compiled 2025.03.04 svn.red2d20d0 for OlexSys, GUI svn.r7188)
;
_audit_update_record
;
2025-08-30 deposited with the CCDC.	2025-12-10 downloaded from the CCDC.
;
_cell_angle_alpha 102.8620(10)
_cell_angle_beta 98.7220(10)
_cell_angle_gamma 97.8240(10)
_cell_formula_units_Z 2
_cell_length_a 13.8836(2)
_cell_length_b 19.2316(3)
_cell_length_c 23.6564(4)
_cell_measurement_reflns_used 9427
_cell_measurement_temperature 100.00
_cell_measurement_theta_max 68.28
_cell_measurement_theta_min 3.70
_cell_volume 5991.32(17)
_computing_cell_refinement 'SAINT V8.41 (?, 2016)'
_computing_data_reduction 'SAINT V8.41 (?, 2016)'
_computing_molecular_graphics 'Olex2 1.5 (Dolomanov et al., 2009)'
_computing_publication_material 'Olex2 1.5 (Dolomanov et al., 2009)'
_computing_structure_refinement 'SHELXL 2018/3 (Sheldrick, 2015)'
_computing_structure_solution 'SHELXT 2018/2 (Sheldrick, 2018)'
_diffrn_ambient_temperature 100.00
_diffrn_detector 'Bruker APEX2 area detector'
_diffrn_detector_area_resol_mean 7.9
_diffrn_detector_type 'CCD area detector'
_diffrn_measured_fraction_theta_full 0.996
_diffrn_measured_fraction_theta_max 0.993
_diffrn_measurement_device 'three-circle diffractometer'
_diffrn_measurement_device_type 'Bruker SMART APEX2 area detector'
_diffrn_measurement_method '\w and \f scans'
_diffrn_radiation_monochromator 'mirror optics'
_diffrn_radiation_probe x-ray
_diffrn_radiation_type CuK\a
_diffrn_radiation_wavelength 1.54178
_diffrn_reflns_av_R_equivalents 0.0421
_diffrn_reflns_av_unetI/netI 0.0308
_diffrn_reflns_Laue_measured_fraction_full 0.996
_diffrn_reflns_Laue_measured_fraction_max 0.993
_diffrn_reflns_limit_h_max 16
_diffrn_reflns_limit_h_min -13
_diffrn_reflns_limit_k_max 23
_diffrn_reflns_limit_k_min -23
_diffrn_reflns_limit_l_max 28
_diffrn_reflns_limit_l_min -28
_diffrn_reflns_number 96266
_diffrn_reflns_point_group_measured_fraction_full 0.996
_diffrn_reflns_point_group_measured_fraction_max 0.993
_diffrn_reflns_theta_full 67.679
_diffrn_reflns_theta_max 68.377
_diffrn_reflns_theta_min 3.272
_diffrn_source 'microfocus sealed X-ray tube'
_diffrn_source_current 1.1
_diffrn_source_power 0.05500000000000001
_diffrn_source_type 'Incoatec I\ms'
_diffrn_source_voltage 50.0
_diffrn_standards_number 0
_exptl_absorpt_coefficient_mu 3.217
_exptl_absorpt_correction_T_max 0.7531
_exptl_absorpt_correction_T_min 0.6209
_exptl_absorpt_correction_type multi-scan
_exptl_absorpt_process_details
;
SADABS-2016/2 (Bruker,2016/2) was used for absorption correction.
wR2(int) was 0.0901 before and 0.0482 after correction.
The Ratio of minimum to maximum transmission is 0.8245.
The \l/2 correction factor is Not present.
;
_exptl_crystal_colour 'clear brownish yellow'
_exptl_crystal_colour_lustre clear
_exptl_crystal_colour_modifier brownish
_exptl_crystal_colour_primary yellow
_exptl_crystal_density_diffrn 1.230
_exptl_crystal_description plate
_exptl_crystal_F_000 2356
_exptl_crystal_size_max 0.1
_exptl_crystal_size_mid 0.07
_exptl_crystal_size_min 0.05
_refine_diff_density_max 1.314
_refine_diff_density_min -0.984
_refine_diff_density_rms 0.092
_refine_ls_extinction_method none
_refine_ls_goodness_of_fit_ref 1.037
_refine_ls_hydrogen_treatment mixed
_refine_ls_matrix_type full
_refine_ls_number_parameters 1486
_refine_ls_number_reflns 21872
_refine_ls_number_restraints 691
_refine_ls_restrained_S_all 1.053
_refine_ls_R_factor_all 0.0725
_refine_ls_R_factor_gt 0.0649
_refine_ls_shift/su_max 0.001
_refine_ls_shift/su_mean 0.000
_refine_ls_structure_factor_coef Fsqd
_refine_ls_weighting_details 'w=1/[\s^2^(Fo^2^)+(0.1157P)^2^+10.4937P] where P=(Fo^2^+2Fc^2^)/3'
_refine_ls_weighting_scheme calc
_refine_ls_wR_factor_gt 0.1867
_refine_ls_wR_factor_ref 0.1942
_reflns_Friedel_coverage 0.000
_reflns_number_gt 19219
_reflns_number_total 21872
_reflns_threshold_expression 'I > 2\s(I)'
_cod_data_source_file d5dt02844b2.cif
_cod_data_source_block cu_bp_mn1_phio_0m_a
_cod_original_sg_symbol_H-M P-1
_cod_original_formula_sum 'C122 H161.50 F6 Mn3 N7.50 O11 P'
_cod_database_code 7720014
_shelx_shelxl_version_number 2018/3
_shelx_space_group_comment
;
The symmetry employed for this shelxl refinement is uniquely defined
by the following loop, which should always be used as a source of
symmetry information in preference to the above space-group names.
They are only intended as comments.
;
_shelx_estimated_absorpt_t_max 0.856
_shelx_estimated_absorpt_t_min 0.739
_olex2_refinement_description
;
1. Fixed Uiso
 At 1.2 times of:
  All C(H) groups, All C(H,H) groups, All C(H,H,H,H) groups
 At 1.5 times of:
  All C(H,H,H) groups, All O(H,H) groups
2. Restrained distances
 C78B_1-C73A \\sim C78A-C73B_1 \\sim C74_1-C73A \\sim C74_1-C73B_1 \\sim
C75A-C74_1 \\sim C75B_1-
 C74_1 \\sim C76B_1-C75A \\sim C76A-C75B_1 \\sim C77_1-C76A \\sim C77_1-C76B_1
\\sim C78A-C77_1 ~
 C78B_1-C77_1
 with sigma of 0.02
 N5_1-C73A \\sim N5_1-C73B_1 \\sim N6_1-C78A \\sim N6_1-C78B_1
 with sigma of 0.02
 C38A-C37A \\sim C38B_1-C37B_1 \\sim C42_1-C37A \\sim C42_1-C37B_1 \\sim
C42_1-C41A \\sim C42_1-
 C41B_1 \\sim C41B_1-C40B_1 \\sim C41A-C40A \\sim C40A-C39_1 \\sim C40B_1-C39_1
\\sim C39_1-C38A ~
 C39_1-C38B_1
 with sigma of 0.02
 N3_1-C38A \\sim N3_1-C38B_1 \\sim N4_1-C37A \\sim N4_1-C37B_1
 with sigma of 0.02
3. Uiso/Uaniso restraints and constraints
C6_2 \\sim C3_2 \\sim C4_2 \\sim C2_2 \\sim C10_2 \\sim C5_2 \\sim C1_2 \\sim
C11_2 \\sim C8_2 \\sim C7_2 \\sim O2_2 \\sim O1_2: within 2A with sigma of 0.01
and sigma for terminal atoms of 0.02 within 2A
C73A \\sim C78A \\sim C73B_1 \\sim C78B_1 \\sim C75A \\sim C75B_1 \\sim C76A
\\sim C76B_1 \\sim C74_1 \\sim C77_1: within 2A with sigma of 0.01 and sigma
for terminal atoms of 0.02 within 2A
C37A \\sim C38A \\sim C37B_1 \\sim C38B_1 \\sim C41A \\sim C40A \\sim C41B_1
\\sim C40B_1 \\sim C39_1 \\sim C42_1: within 2A with sigma of 0.01 and sigma
for terminal atoms of 0.02 within 2A
Uanis(C1_6) \\sim Ueq, Uanis(C2_6) \\sim Ueq, Uanis(N1_6) \\sim Ueq: with sigma
of 0.01 and sigma for terminal atoms of 0.02
Uanis(C87_1) \\sim Ueq, Uanis(C89_1) \\sim Ueq, Uanis(C88_1) \\sim Ueq,
Uanis(C66_1) \\sim Ueq, Uanis(C67_1) \\sim Ueq, Uanis(C68_1) \\sim Ueq: with
sigma of 0.1 and sigma for terminal atoms of 0.2
Uanis(C88_1) \\sim Ueq, Uanis(C87_1) \\sim Ueq, Uanis(C89_1) \\sim Ueq,
Uanis(C66_1) \\sim Ueq, Uanis(C67_1) \\sim Ueq, Uanis(C68_1) \\sim Ueq: with
sigma of 0.01 and sigma for terminal atoms of 0.02
4. Rigid body (RIGU) restrains
 C2_2, C3_2, C4_2, C10_2, C5_2, C1_2, C11_2, C6_2, C8_2, C7_2, O2_2, O1_2
 with sigma for 1-2 distances of 0.001 and sigma for 1-3 distances of 0.001
 C73A, C78A, C73B_1, C78B_1, C77_1, C74_1, C75A, C76B_1, C76A, C75B_1
 with sigma for 1-2 distances of 0.001 and sigma for 1-3 distances of 0.001
 C37A, C37B_1, C38A, C38B_1, C42_1, C41A, C41B_1, C40A, C40B_1, C39_1
 with sigma for 1-2 distances of 0.001 and sigma for 1-3 distances of 0.001
5. Others
 Sof(C78A)=Sof(H78A)=Sof(C76A)=Sof(H76A)=Sof(H76B)=Sof(C37A)=Sof(H37A)=
 Sof(C41A)=Sof(H41A)=Sof(H41B)=Sof(C38B)=Sof(H38B)=Sof(H42C)=Sof(H42D)=
 Sof(H39C)=Sof(H39D)=Sof(C73B)=Sof(H73B)=Sof(C40B)=Sof(H40A)=Sof(H40B)=
 Sof(H74C)=Sof(H74D)=Sof(H77C)=Sof(H77D)=Sof(C75B)=Sof(H75A)=Sof(H75B)=1-FVAR(1)
 Sof(C73A)=Sof(H73A)=Sof(C75A)=Sof(H75A)=Sof(H75B)=Sof(C38A)=Sof(H38A)=
 Sof(C40A)=Sof(H40A)=Sof(H40B)=Sof(C37B)=Sof(H37B)=Sof(H42A)=Sof(H42B)=
 Sof(H39A)=Sof(H39B)=Sof(C78B)=Sof(H78B)=Sof(C41B)=Sof(H41A)=Sof(H41B)=
 Sof(H74A)=Sof(H74B)=Sof(H77A)=Sof(H77B)=Sof(C76B)=Sof(H76A)=Sof(H76B)=FVAR(1)
 Fixed Sof: C2(0.5) N1(0.5) C1(0.5) H1A(0.5) H1B(0.5) H1C(0.5)
6.a Free rotating group:
 O1(H1A,H1B)
6.b Ternary CH refined with riding coordinates:
 C73A(H73A), C78A(H78A), C37A(H37A), C38A(H38A), C6(H6), C1(H1), C37B(H37B),
 C38B(H38B), C73B(H73B), C78B(H78B)
6.c Secondary CH2 refined with riding coordinates:
 C75A(H75A,H75B), C76A(H76A,H76B), C41A(H41A,H41B), C40A(H40A,H40B), C5(H5A,
 H5B), C2(H2A,H2B), C4(H4A,H4B), C42(H42A,H42B), C42(H42C,H42D), C39(H39C,H39D),
  C39(H39A,H39B), C41B(H41A,H41B), C40B(H40A,H40B), C74(H74A,H74B), C74(H74C,
 H74D), C77(H77C,H77D), C77(H77A,H77B), C75B(H75A,H75B), C76B(H76A,H76B)
6.d Aromatic/amide H refined with riding coordinates:
 C7(H7), C22(H22), C58(H58), C43(H43), C13(H13), C11(H11), C24(H24), C26(H26),
 C49(H49), C47(H47), C64(H64), C62(H62), C94(H94), C79(H79), C85(H85), C83(H83),
  C96(H96), C98(H98)
6.e Idealised Me refined as rotating group:
 C19(H19A,H19B,H19C), C21(H21A,H21B,H21C), C20(H20A,H20B,H20C), C34(H34A,H34B,
 H34C), C36(H36A,H36B,H36C), C35(H35A,H35B,H35C), C55(H55A,H55B,H55C), C56(H56A,
 H56B,H56C), C57(H57A,H57B,H57C), C72(H72A,H72B,H72C), C70(H70A,H70B,H70C),
 C71(H71A,H71B,H71C), C16(H16A,H16B,H16C), C17(H17A,H17B,H17C), C15(H15A,H15B,
 H15C), C31(H31A,H31B,H31C), C32(H32A,H32B,H32C), C30(H30A,H30B,H30C), C53(H53A,
 H53B,H53C), C52(H52A,H52B,H52C), C51(H51A,H51B,H51C), C68(H68A,H68B,H68C),
 C67(H67A,H67B,H67C), C66(H66A,H66B,H66C), C91(H91A,H91B,H91C), C92(H92A,H92B,
 H92C), C93(H93A,H93B,H93C), C106(H10A,H10B,H10C), C107(H10D,H10E,H10F),
 C108(H10G,H10H,H10I), C87(H87A,H87B,H87C), C88(H88A,H88B,H88C), C89(H89A,H89B,
 H89C), C103(H10J,H10K,H10L), C104(H10M,H10N,H10O), C102(H10P,H10Q,H10R),
 C2(H2A,H2B,H2C), C1(H1A,H1B,H1C)
;
_olex2_submission_special_instructions 'No special instructions were received'

loop_
_space_group_symop_operation_xyz
'x, y, z'
'-x, -y, -z'

loop_
_atom_site_label
_atom_site_type_symbol
_atom_site_fract_x
_atom_site_fract_y
_atom_site_fract_z
_atom_site_U_iso_or_equiv
_atom_site_adp_type
_atom_site_occupancy
_atom_site_site_symmetry_order
_atom_site_calc_flag
_atom_site_refinement_flags_posn
_atom_site_refinement_flags_adp
_atom_site_refinement_flags_occupancy
_atom_site_disorder_assembly
_atom_site_disorder_group
C73A C -0.0282(7) 0.2928(4) 0.6496(3) 0.0217(13) Uani 0.371(4) 1 d D U P A 1
H73A H 0.034180 0.276865 0.639668 0.026 Uiso 0.371(4) 1 calc R U P A 1
C78A C -0.0432(4) 0.2215(3) 0.6540(2) 0.0232(10) Uani 0.629(4) 1 d D U P A 2
H78A H 0.021235 0.226013 0.640010 0.028 Uiso 0.629(4) 1 calc R U P A 2
C75A C -0.1147(8) 0.2524(5) 0.5435(4) 0.0293(15) Uani 0.371(4) 1 d D U P A 1
H75A H -0.054633 0.233887 0.533600 0.035 Uiso 0.371(4) 1 calc R U P A 1
H75B H -0.147427 0.268267 0.509579 0.035 Uiso 0.371(4) 1 calc R U P A 1
C76A C -0.1287(5) 0.1804(3) 0.5486(2) 0.0337(11) Uani 0.629(4) 1 d D U P A 2
H76A H -0.062729 0.183580 0.537344 0.040 Uiso 0.629(4) 1 calc R U P A 2
H76B H -0.175488 0.141839 0.518208 0.040 Uiso 0.629(4) 1 calc R U P A 2
C37A C 0.3690(4) 0.4516(2) 0.7641(2) 0.0178(9) Uani 0.629(4) 1 d D U P A 2
H37A H 0.425402 0.453949 0.742424 0.021 Uiso 0.629(4) 1 calc R U P A 2
C38A C 0.3179(8) 0.4482(4) 0.7103(4) 0.0279(15) Uani 0.371(4) 1 d D U P A 1
H38A H 0.387380 0.452892 0.703153 0.033 Uiso 0.371(4) 1 calc R U P A 1
C41A C 0.3862(4) 0.5861(3) 0.7862(2) 0.0221(9) Uani 0.629(4) 1 d D U P A 2
H41A H 0.443473 0.588742 0.765953 0.026 Uiso 0.629(4) 1 calc R U P A 2
H41B H 0.395360 0.631203 0.817845 0.026 Uiso 0.629(4) 1 calc R U P A 2
C40A C 0.3267(9) 0.5836(5) 0.7324(5) 0.0303(17) Uani 0.371(4) 1 d D U P A 1
H40A H 0.393243 0.594295 0.722755 0.036 Uiso 0.371(4) 1 calc R U P A 1
H40B H 0.289648 0.621804 0.724117 0.036 Uiso 0.371(4) 1 calc R U P A 1
C1 C 0.6748(13) 0.0742(8) 0.9430(6) 0.173(5) Uani 1 1 d . . . . .
C3_1 C 0.3788(4) 0.3456(2) 0.46517(18) 0.0495(12) Uani 1 1 d . . . . .
H3_1 H 0.363(4) 0.370(3) 0.443(2) 0.059 Uiso 1 1 d . U . . .
Mn1_1 Mn 0.57607(3) 0.35138(2) 0.67756(2) 0.01673(12) Uani 1 1 d . . . . .
O1_1 O 0.44138(15) 0.31318(12) 0.68936(9) 0.0219(4) Uani 1 1 d . . . . .
O4_1 O 0.64923(17) 0.29439(12) 0.71539(9) 0.0232(5) Uani 1 1 d . . . . .
O3_1 O 0.61036(17) 0.43262(11) 0.74246(9) 0.0223(4) Uani 1 1 d . . . . .
N2_1 N 0.5573(2) 0.27941(15) 0.60084(12) 0.0275(6) Uani 1 1 d . . . . .
N1_1 N 0.5187(2) 0.41064(15) 0.62677(12) 0.0241(6) Uani 1 1 d . . . . .
Mn2_1 Mn 0.30426(3) 0.29739(2) 0.71626(2) 0.01721(12) Uani 1 1 d . . . . .
C9_1 C 0.6425(2) 0.22328(17) 0.70115(14) 0.0215(6) Uani 1 1 d . . . . .
C28_1 C 0.6194(2) 0.50218(16) 0.74425(13) 0.0193(6) Uani 1 1 d . . . . .
C7_1 C 0.5671(3) 0.21266(18) 0.59587(15) 0.0291(7) Uani 1 1 d . . . . .
H7_1 H 0.548340 0.181252 0.557367 0.035 Uiso 1 1 calc R U . . .
C6_1 C 0.5275(3) 0.3098(2) 0.54916(16) 0.0337(8) Uani 1 1 d . . . . .
H6_1 H 0.588033 0.336238 0.539989 0.040 Uiso 1 1 calc R U . . .
C22_1 C 0.5259(2) 0.48027(17) 0.64039(14) 0.0241(6) Uani 1 1 d . . . . .
H22_1 H 0.494828 0.501699 0.611654 0.029 Uiso 1 1 calc R U . . .
C1_1 C 0.4622(3) 0.3638(2) 0.56930(15) 0.0337(8) Uani 1 1 d . . . . .
H1_1 H 0.401234 0.336278 0.577107 0.040 Uiso 1 1 calc R U . . .
O5_1 O 0.24964(18) 0.22335(12) 0.64695(10) 0.0269(5) Uani 1 1 d . . . . .
O6_1 O 0.34104(18) 0.23301(12) 0.76127(9) 0.0252(5) Uani 1 1 d . . . . .
O2_1 O 0.16765(16) 0.29339(14) 0.74600(11) 0.0334(6) Uani 1 1 d . . . . .
N4_1 N 0.3572(2) 0.38295(14) 0.78381(11) 0.0233(6) Uani 1 1 d D . . . .
N3_1 N 0.2621(2) 0.37302(15) 0.67722(12) 0.0265(6) Uani 1 1 d D . . . .
C8_1 C 0.6035(2) 0.18109(17) 0.64259(15) 0.0247(7) Uani 1 1 d . . . . .
C10_1 C 0.6781(2) 0.18788(17) 0.74476(15) 0.0229(6) Uani 1 1 d . . . . .
C23_1 C 0.5776(2) 0.52794(17) 0.69589(14) 0.0207(6) Uani 1 1 d . . . . .
C27_1 C 0.6712(2) 0.55373(17) 0.79703(13) 0.0208(6) Uani 1 1 d . . . . .
C5_1 C 0.4726(3) 0.2524(2) 0.49332(16) 0.0412(9) Uani 1 1 d . . . . .
H5A_1 H 0.413487 0.224498 0.501859 0.049 Uiso 1 1 calc R U . . .
H5B_1 H 0.516495 0.218215 0.479738 0.049 Uiso 1 1 calc R U . . .
C2_1 C 0.4303(3) 0.4020(2) 0.52181(15) 0.0331(8) Uani 1 1 d . . . . .
H2A_1 H 0.488784 0.431705 0.514295 0.040 Uiso 1 1 calc R U . . .
H2B_1 H 0.384355 0.434643 0.535120 0.040 Uiso 1 1 calc R U . . .
C45_1 C 0.2070(2) 0.22658(18) 0.59430(13) 0.0230(6) Uani 1 1 d . . . . .
C60_1 C 0.3734(2) 0.24437(16) 0.81830(13) 0.0188(6) Uani 1 1 d . . . . .
Mn3_1 Mn 0.04280(3) 0.30280(2) 0.77252(2) 0.01717(12) Uani 1 1 d . . . . .
C58_1 C 0.3925(2) 0.37966(17) 0.83672(13) 0.0216(6) Uani 1 1 d . . . . .
H58_1 H 0.414567 0.424433 0.865492 0.026 Uiso 1 1 calc R U . . .
C37B_1 C 0.3199(8) 0.4512(4) 0.7735(4) 0.0268(15) Uani 0.371(4) 1 d D U P A 1
H37B_1 H 0.250470 0.448457 0.780684 0.032 Uiso 0.371(4) 1 calc R U P A 1
C43_1 C 0.2154(2) 0.36144(19) 0.62362(14) 0.0255(7) Uani 1 1 d . . . . .
H43_1 H 0.197914 0.402298 0.610880 0.031 Uiso 1 1 calc R U . . .
C38B_1 C 0.2697(4) 0.4439(3) 0.7209(2) 0.0199(9) Uani 0.629(4) 1 d D U P A 2
H38B_1 H 0.213496 0.441595 0.742760 0.024 Uiso 0.629(4) 1 calc R U P A 2
C13_1 C 0.6006(3) 0.10556(18) 0.62816(16) 0.0300(7) Uani 1 1 d . . . . .
H13_1 H 0.574177 0.078393 0.588795 0.036 Uiso 1 1 calc R U . . .
C18_1 C 0.7174(2) 0.23101(18) 0.80897(14) 0.0240(7) Uani 1 1 d . . . . .
C11_1 C 0.6737(2) 0.11301(17) 0.72696(16) 0.0264(7) Uani 1 1 d . . . . .
H11_1 H 0.698643 0.089254 0.755754 0.032 Uiso 1 1 calc R U . . .
C24_1 C 0.5848(2) 0.60292(17) 0.70098(14) 0.0239(6) Uani 1 1 d . . . . .
H24_1 H 0.556451 0.619139 0.668197 0.029 Uiso 1 1 calc R U . . .
C33_1 C 0.7229(2) 0.52843(18) 0.84907(14) 0.0257(7) Uani 1 1 d . . . . .
C26_1 C 0.6746(2) 0.62676(17) 0.79892(14) 0.0238(6) Uani 1 1 d . . . . .
H26_1 H 0.708017 0.661068 0.834249 0.029 Uiso 1 1 calc R U . . .
C4_1 C 0.4411(4) 0.2919(3) 0.44483(18) 0.0493(11) Uani 1 1 d . . . . .
H4A_1 H 0.500925 0.316845 0.434674 0.059 Uiso 1 1 calc R U . . .
H4B_1 H 0.403744 0.255944 0.408796 0.059 Uiso 1 1 calc R U . . .
C44_1 C 0.1874(2) 0.29238(19) 0.58147(14) 0.0243(7) Uani 1 1 d . . . . .
C46_1 C 0.1781(3) 0.16119(19) 0.54835(15) 0.0275(7) Uani 1 1 d . . . . .
C59_1 C 0.4016(2) 0.31503(17) 0.85624(13) 0.0196(6) Uani 1 1 d . . . . .
C61_1 C 0.3824(2) 0.18367(17) 0.84296(14) 0.0210(6) Uani 1 1 d . . . . .
O8_1 O 0.04739(16) 0.25605(11) 0.83459(9) 0.0222(4) Uani 1 1 d . . . . .
O7_1 O 0.07911(18) 0.39365(12) 0.82583(10) 0.0263(5) Uani 1 1 d . . . . .
N5_1 N -0.0120(3) 0.34709(15) 0.70962(13) 0.0344(7) Uani 1 1 d D . . . .
N6_1 N -0.0297(2) 0.21285(15) 0.71580(12) 0.0317(7) Uani 1 1 d D . . . .
C42_1 C 0.3816(2) 0.52126(16) 0.81310(14) 0.0246(6) Uani 1 1 d D U . . .
H42A_1 H 0.451290 0.524731 0.807733 0.029 Uiso 0.371(4) 1 calc R U P A 1
H42B_1 H 0.379897 0.522656 0.855020 0.029 Uiso 0.371(4) 1 calc R U P A 1
H42C_1 H 0.325180 0.519081 0.834086 0.029 Uiso 0.629(4) 1 calc R U P A 2
H42D_1 H 0.443209 0.526181 0.842016 0.029 Uiso 0.629(4) 1 calc R U P A 2
C39_1 C 0.2722(3) 0.50941(17) 0.69280(15) 0.0277(6) Uani 1 1 d D U . . .
H39C_1 H 0.325760 0.510363 0.669592 0.033 Uiso 0.629(4) 1 calc R U P A 2
H39D_1 H 0.208509 0.505032 0.665823 0.033 Uiso 0.629(4) 1 calc R U P A 2
H39A_1 H 0.201561 0.502942 0.696377 0.033 Uiso 0.371(4) 1 calc R U P A 1
H39B_1 H 0.275576 0.507967 0.651064 0.033 Uiso 0.371(4) 1 calc R U P A 1
C12_1 C 0.6348(3) 0.07026(18) 0.66922(17) 0.0302(7) Uani 1 1 d . . . . .
C19_1 C 0.8093(2) 0.28730(19) 0.81235(15) 0.0277(7) Uani 1 1 d . . . . .
H19A_1 H 0.862602 0.262398 0.800139 0.041 Uiso 1 1 calc R U . . .
H19B_1 H 0.830997 0.316837 0.853001 0.041 Uiso 1 1 calc R U . . .
H19C_1 H 0.792891 0.318567 0.786085 0.041 Uiso 1 1 calc R U . . .
C21_1 C 0.6370(3) 0.2697(2) 0.83329(16) 0.0309(7) Uani 1 1 d . . . . .
H21A_1 H 0.616495 0.301600 0.808440 0.046 Uiso 1 1 calc R U . . .
H21B_1 H 0.663356 0.298514 0.873761 0.046 Uiso 1 1 calc R U . . .
H21C_1 H 0.579773 0.233608 0.833161 0.046 Uiso 1 1 calc R U . . .
C20_1 C 0.7467(3) 0.1820(2) 0.84929(17) 0.0358(8) Uani 1 1 d . . . . .
H20A_1 H 0.688886 0.146051 0.848470 0.054 Uiso 1 1 calc R U . . .
H20B_1 H 0.771060 0.211420 0.889765 0.054 Uiso 1 1 calc R U . . .
H20C_1 H 0.798967 0.157052 0.835381 0.054 Uiso 1 1 calc R U . . .
C25_1 C 0.6318(2) 0.65333(17) 0.75201(15) 0.0244(7) Uani 1 1 d . . . . .
C34_1 C 0.8028(3) 0.4860(2) 0.82865(17) 0.0347(8) Uani 1 1 d . . . . .
H34A_1 H 0.772048 0.444426 0.795592 0.052 Uiso 1 1 calc R U . . .
H34B_1 H 0.835198 0.468800 0.861397 0.052 Uiso 1 1 calc R U . . .
H34C_1 H 0.852092 0.517682 0.815950 0.052 Uiso 1 1 calc R U . . .
C36_1 C 0.6476(3) 0.48113(19) 0.87253(15) 0.0309(7) Uani 1 1 d . . . . .
H36A_1 H 0.600752 0.510284 0.888604 0.046 Uiso 1 1 calc R U . . .
H36B_1 H 0.682520 0.462653 0.903691 0.046 Uiso 1 1 calc R U . . .
H36C_1 H 0.611436 0.440358 0.840220 0.046 Uiso 1 1 calc R U . . .
C35_1 C 0.7743(3) 0.5929(2) 0.90071(17) 0.0403(9) Uani 1 1 d . . . . .
H35A_1 H 0.825843 0.622638 0.887930 0.060 Uiso 1 1 calc R U . . .
H35B_1 H 0.804411 0.575012 0.933640 0.060 Uiso 1 1 calc R U . . .
H35C_1 H 0.725502 0.622315 0.913488 0.060 Uiso 1 1 calc R U . . .
C49_1 C 0.1373(3) 0.2925(2) 0.52480(14) 0.0290(7) Uani 1 1 d . . . . .
H49_1 H 0.124383 0.337158 0.517147 0.035 Uiso 1 1 calc R U . . .
C47_1 C 0.1297(3) 0.1658(2) 0.49396(15) 0.0327(8) Uani 1 1 d . . . . .
H47_1 H 0.110554 0.122399 0.463427 0.039 Uiso 1 1 calc R U . . .
C54_1 C 0.1991(3) 0.08891(19) 0.56003(16) 0.0327(8) Uani 1 1 d . . . . .
C64_1 C 0.4423(2) 0.32469(17) 0.91641(14) 0.0226(6) Uani 1 1 d . . . . .
H64_1 H 0.461418 0.372481 0.941007 0.027 Uiso 1 1 calc R U . . .
C69_1 C 0.3482(2) 0.10625(17) 0.80376(15) 0.0255(7) Uani 1 1 d . . . . .
C62_1 C 0.4235(2) 0.19755(18) 0.90254(15) 0.0251(7) Uani 1 1 d . . . . .
H62_1 H 0.430742 0.157149 0.918727 0.030 Uiso 1 1 calc R U . . .
C81_1 C 0.0309(2) 0.18663(16) 0.83376(14) 0.0200(6) Uani 1 1 d . . . . .
C100_1 C 0.0727(2) 0.45962(16) 0.82015(14) 0.0207(6) Uani 1 1 d . . . . .
C94_1 C -0.0050(3) 0.41585(18) 0.71327(15) 0.0294(7) Uani 1 1 d . . . . .
H94_1 H -0.029159 0.429624 0.678347 0.035 Uiso 1 1 calc R U . . .
C73B_1 C -0.0850(4) 0.2919(3) 0.6597(2) 0.0250(10) Uani 0.629(4) 1 d D U P A 2
H73B_1 H -0.152507 0.285378 0.669777 0.030 Uiso 0.629(4) 1 calc R U P A 2
C79_1 C -0.0400(3) 0.14904(18) 0.72581(15) 0.0300(7) Uani 1 1 d . . . . .
H79_1 H -0.070395 0.109418 0.693324 0.036 Uiso 1 1 calc R U . . .
C78B_1 C -0.0991(7) 0.2330(4) 0.6645(3) 0.0229(14) Uani 0.371(4) 1 d D U P A 1
H78B_1 H -0.159866 0.249584 0.676551 0.027 Uiso 0.371(4) 1 calc R U P A 1
C41B_1 C 0.3372(9) 0.5852(5) 0.7958(5) 0.0317(16) Uani 0.371(4) 1 d D U P A 1
H41A_1 H 0.271228 0.584640 0.806910 0.038 Uiso 0.371(4) 1 calc R U P A 1
H41B_1 H 0.380030 0.631231 0.818974 0.038 Uiso 0.371(4) 1 calc R U P A 1
C40B_1 C 0.2900(5) 0.5794(3) 0.7417(3) 0.0266(11) Uani 0.629(4) 1 d D U P A 2
H40A_1 H 0.233387 0.579818 0.762653 0.032 Uiso 0.629(4) 1 calc R U P A 2
H40B_1 H 0.294271 0.621463 0.724033 0.032 Uiso 0.629(4) 1 calc R U P A 2
C14_1 C 0.6328(3) -0.01191(19) 0.65512(19) 0.0359(8) Uani 1 1 d . . . . .
C29_1 C 0.6388(3) 0.73486(18) 0.75642(17) 0.0319(8) Uani 1 1 d . . . . .
C48_1 C 0.1068(3) 0.2302(2) 0.48061(14) 0.0308(8) Uani 1 1 d . . . . .
C55_1 C 0.3111(3) 0.0936(2) 0.57905(19) 0.0414(9) Uani 1 1 d . . . . .
H55A_1 H 0.335967 0.133446 0.614394 0.062 Uiso 1 1 calc R U . . .
H55B_1 H 0.344605 0.102463 0.547067 0.062 Uiso 1 1 calc R U . . .
H55C_1 H 0.324141 0.047944 0.587812 0.062 Uiso 1 1 calc R U . . .
C56_1 C 0.1446(3) 0.0706(2) 0.60846(17) 0.0395(9) Uani 1 1 d . . . . .
H56A_1 H 0.157164 0.023829 0.614917 0.059 Uiso 1 1 calc R U . . .
H56B_1 H 0.073304 0.068072 0.595998 0.059 Uiso 1 1 calc R U . . .
H56C_1 H 0.168653 0.108413 0.645225 0.059 Uiso 1 1 calc R U . . .
C57_1 C 0.1635(4) 0.0258(2) 0.50476(19) 0.0503(11) Uani 1 1 d . . . . .
H57A_1 H 0.199380 0.034419 0.473644 0.076 Uiso 1 1 calc R U . . .
H57B_1 H 0.092382 0.022257 0.490935 0.076 Uiso 1 1 calc R U . . .
H57C_1 H 0.176063 -0.019501 0.514451 0.076 Uiso 1 1 calc R U . . .
C63_1 C 0.4551(2) 0.26709(18) 0.94056(14) 0.0249(7) Uani 1 1 d . . . . .
C72_1 C 0.2372(3) 0.09496(18) 0.77780(16) 0.0291(7) Uani 1 1 d . . . . .
H72A_1 H 0.225128 0.131486 0.755811 0.044 Uiso 1 1 calc R U . . .
H72B_1 H 0.199535 0.099734 0.809871 0.044 Uiso 1 1 calc R U . . .
H72C_1 H 0.216234 0.046474 0.751157 0.044 Uiso 1 1 calc R U . . .
C70_1 C 0.4078(3) 0.0925(2) 0.75412(18) 0.0376(9) Uani 1 1 d . . . . .
H70A_1 H 0.384325 0.043269 0.729199 0.056 Uiso 1 1 calc R U . . .
H70B_1 H 0.478103 0.098006 0.771264 0.056 Uiso 1 1 calc R U . . .
H70C_1 H 0.399177 0.127546 0.730164 0.056 Uiso 1 1 calc R U . . .
C71_1 C 0.3604(3) 0.0492(2) 0.83945(18) 0.0413(9) Uani 1 1 d . . . . .
H71A_1 H 0.322160 0.056959 0.871190 0.062 Uiso 1 1 calc R U . . .
H71B_1 H 0.430494 0.053673 0.856520 0.062 Uiso 1 1 calc R U . . .
H71C_1 H 0.336274 0.000654 0.813378 0.062 Uiso 1 1 calc R U . . .
C80_1 C -0.0100(2) 0.13256(17) 0.78122(14) 0.0228(6) Uani 1 1 d . . . . .
C82_1 C 0.0525(2) 0.16503(17) 0.88770(14) 0.0231(6) Uani 1 1 d . . . . .
C95_1 C 0.0358(2) 0.47320(17) 0.76517(14) 0.0222(6) Uani 1 1 d . . . . .
C99_1 C 0.1029(2) 0.51916(17) 0.87075(14) 0.0214(6) Uani 1 1 d . . . . .
C74_1 C -0.0885(3) 0.31513(18) 0.59971(14) 0.0313(7) Uani 1 1 d D U . . .
H74A_1 H -0.050067 0.357855 0.591524 0.038 Uiso 0.371(4) 1 calc R U P A 1
H74B_1 H -0.150054 0.328843 0.611564 0.038 Uiso 0.371(4) 1 calc R U P A 1
H74C_1 H -0.111375 0.362141 0.602710 0.038 Uiso 0.629(4) 1 calc R U P A 2
H74D_1 H -0.022330 0.319374 0.588678 0.038 Uiso 0.629(4) 1 calc R U P A 2
C77_1 C -0.1230(3) 0.16315(19) 0.60914(15) 0.0371(8) Uani 1 1 d D U . . .
H77C_1 H -0.105315 0.114585 0.607013 0.044 Uiso 0.629(4) 1 calc R U P A 2
H77D_1 H -0.187931 0.163263 0.621555 0.044 Uiso 0.629(4) 1 calc R U P A 2
H77A_1 H -0.162730 0.121272 0.617717 0.044 Uiso 0.371(4) 1 calc R U P A 1
H77B_1 H -0.061687 0.149109 0.597089 0.044 Uiso 0.371(4) 1 calc R U P A 1
C16_1 C 0.7379(3) -0.0269(2) 0.6664(2) 0.0505(11) Uani 1 1 d . . . . .
H16A_1 H 0.769413 -0.003388 0.707432 0.076 Uiso 1 1 calc R U . . .
H16B_1 H 0.775847 -0.007641 0.639806 0.076 Uiso 1 1 calc R U . . .
H16C_1 H 0.736221 -0.079269 0.659169 0.076 Uiso 1 1 calc R U . . .
C17_1 C 0.5714(4) -0.0458(2) 0.6934(3) 0.0579(13) Uani 1 1 d . . . . .
H17A_1 H 0.565094 -0.098678 0.681489 0.087 Uiso 1 1 calc R U . . .
H17B_1 H 0.505500 -0.032598 0.688375 0.087 Uiso 1 1 calc R U . . .
H17C_1 H 0.604120 -0.028083 0.734886 0.087 Uiso 1 1 calc R U . . .
C15_1 C 0.5878(4) -0.0485(2) 0.5900(2) 0.0571(13) Uani 1 1 d . . . . .
H15A_1 H 0.624248 -0.025507 0.564625 0.086 Uiso 1 1 calc R U . . .
H15B_1 H 0.518179 -0.043112 0.581973 0.086 Uiso 1 1 calc R U . . .
H15C_1 H 0.592196 -0.100053 0.581859 0.086 Uiso 1 1 calc R U . . .
C31_1 C 0.7101(3) 0.7560(2) 0.71690(19) 0.0429(10) Uani 1 1 d . . . . .
H31A_1 H 0.776998 0.749909 0.732775 0.064 Uiso 1 1 calc R U . . .
H31B_1 H 0.710556 0.806738 0.715930 0.064 Uiso 1 1 calc R U . . .
H31C_1 H 0.688321 0.724910 0.676804 0.064 Uiso 1 1 calc R U . . .
C32_1 C 0.6801(4) 0.7810(2) 0.81976(19) 0.0486(11) Uani 1 1 d . . . . .
H32A_1 H 0.635538 0.768948 0.845942 0.073 Uiso 1 1 calc R U . . .
H32B_1 H 0.685154 0.832468 0.820327 0.073 Uiso 1 1 calc R U . . .
H32C_1 H 0.745785 0.770884 0.833331 0.073 Uiso 1 1 calc R U . . .
C30_1 C 0.5364(3) 0.7506(2) 0.7346(3) 0.0538(12) Uani 1 1 d . . . . .
H30A_1 H 0.511930 0.722876 0.693634 0.081 Uiso 1 1 calc R U . . .
H30B_1 H 0.541066 0.802483 0.736824 0.081 Uiso 1 1 calc R U . . .
H30C_1 H 0.490535 0.736538 0.759454 0.081 Uiso 1 1 calc R U . . .
C50_1 C 0.0527(3) 0.2292(2) 0.41854(16) 0.0404(9) Uani 1 1 d . . . . .
C65_1 C 0.5047(3) 0.2766(2) 1.00493(15) 0.0346(8) Uani 1 1 d . . . . .
C85_1 C -0.0243(2) 0.05841(17) 0.78131(15) 0.0257(7) Uani 1 1 d . . . . .
H85_1 H -0.051245 0.023020 0.745368 0.031 Uiso 1 1 calc R U . . .
C90_1 C 0.0913(3) 0.22155(18) 0.94652(14) 0.0265(7) Uani 1 1 d . . . . .
C83_1 C 0.0364(3) 0.09147(18) 0.88463(16) 0.0280(7) Uani 1 1 d . . . . .
H83_1 H 0.050929 0.076963 0.920382 0.034 Uiso 1 1 calc R U . . .
C96_1 C 0.0334(2) 0.54513(17) 0.76060(15) 0.0242(7) Uani 1 1 d . . . . .
H96_1 H 0.010295 0.553518 0.723217 0.029 Uiso 1 1 calc R U . . .
C105_1 C 0.1390(2) 0.50625(17) 0.93176(14) 0.0223(6) Uani 1 1 d . . . . .
C98_1 C 0.0969(2) 0.58778(17) 0.86334(14) 0.0239(6) Uani 1 1 d . . . . .
H98_1 H 0.116441 0.627429 0.897206 0.029 Uiso 1 1 calc R U . . .
C75B_1 C -0.1642(5) 0.2527(3) 0.5533(3) 0.0339(12) Uani 0.629(4) 1 d D U P A 2
H75A_1 H -0.229608 0.249220 0.565293 0.041 Uiso 0.629(4) 1 calc R U P A 2
H75B_1 H -0.171875 0.264105 0.514240 0.041 Uiso 0.629(4) 1 calc R U P A 2
C76B_1 C -0.1860(8) 0.1941(5) 0.5597(4) 0.0325(15) Uani 0.371(4) 1 d D U P A 1
H76A_1 H -0.215199 0.154305 0.524196 0.039 Uiso 0.371(4) 1 calc R U P A 1
H76B_1 H -0.240407 0.215444 0.575437 0.039 Uiso 0.371(4) 1 calc R U P A 1
C53_1 C -0.0382(4) 0.1691(3) 0.39834(19) 0.0563(13) Uani 1 1 d . . . . .
H53A_1 H -0.070384 0.168417 0.358323 0.084 Uiso 1 1 calc R U . . .
H53B_1 H -0.084803 0.177954 0.425302 0.084 Uiso 1 1 calc R U . . .
H53C_1 H -0.017897 0.122255 0.398436 0.084 Uiso 1 1 calc R U . . .
C52_1 C 0.1231(4) 0.2158(4) 0.37557(18) 0.0657(16) Uani 1 1 d . . . . .
H52A_1 H 0.144399 0.169208 0.375466 0.099 Uiso 1 1 calc R U . . .
H52B_1 H 0.181016 0.254694 0.387701 0.099 Uiso 1 1 calc R U . . .
H52C_1 H 0.089224 0.214677 0.335813 0.099 Uiso 1 1 calc R U . . .
C51_1 C 0.0180(5) 0.3015(3) 0.4171(2) 0.0706(16) Uani 1 1 d . . . . .
H51A_1 H -0.018082 0.298462 0.377456 0.106 Uiso 1 1 calc R U . . .
H51B_1 H 0.075599 0.340571 0.427307 0.106 Uiso 1 1 calc R U . . .
H51C_1 H -0.025684 0.311437 0.445725 0.106 Uiso 1 1 calc R U . . .
C68_1 C 0.4450(4) 0.2289(3) 1.03440(19) 0.0622(14) Uani 1 1 d . U . . .
H68A_1 H 0.437025 0.178169 1.012442 0.093 Uiso 1 1 calc R U . . .
H68B_1 H 0.379667 0.242694 1.034953 0.093 Uiso 1 1 calc R U . . .
H68C_1 H 0.479336 0.234662 1.074977 0.093 Uiso 1 1 calc R U . . .
C67_1 C 0.6043(4) 0.2505(4) 1.0047(2) 0.082(2) Uani 1 1 d . U . . .
H67A_1 H 0.636175 0.253664 1.045285 0.124 Uiso 1 1 calc R U . . .
H67B_1 H 0.647094 0.281056 0.987078 0.124 Uiso 1 1 calc R U . . .
H67C_1 H 0.593193 0.200131 0.981497 0.124 Uiso 1 1 calc R U . . .
C66_1 C 0.5241(7) 0.3534(3) 1.0389(2) 0.104(3) Uani 1 1 d . U . . .
H66A_1 H 0.461091 0.369288 1.043910 0.155 Uiso 1 1 calc R U . . .
H66B_1 H 0.559497 0.383512 1.017592 0.155 Uiso 1 1 calc R U . . .
H66C_1 H 0.564477 0.358099 1.077794 0.155 Uiso 1 1 calc R U . . .
C84_1 C -0.0002(3) 0.03647(18) 0.83208(16) 0.0283(7) Uani 1 1 d . . . . .
C91_1 C 0.1858(3) 0.2705(2) 0.94350(16) 0.0326(8) Uani 1 1 d . . . . .
H91A_1 H 0.171201 0.297332 0.913495 0.049 Uiso 1 1 calc R U . . .
H91B_1 H 0.235552 0.240725 0.933052 0.049 Uiso 1 1 calc R U . . .
H91C_1 H 0.211439 0.304665 0.982008 0.049 Uiso 1 1 calc R U . . .
C92_1 C 0.0101(3) 0.26646(19) 0.96058(15) 0.0293(7) Uani 1 1 d . . . . .
H92A_1 H 0.035796 0.304972 0.996727 0.044 Uiso 1 1 calc R U . . .
H92B_1 H -0.047412 0.234921 0.966204 0.044 Uiso 1 1 calc R U . . .
H92C_1 H -0.009535 0.288058 0.927749 0.044 Uiso 1 1 calc R U . . .
C93_1 C 0.1157(4) 0.1864(2) 0.99804(16) 0.0414(9) Uani 1 1 d . . . . .
H93A_1 H 0.165865 0.156110 0.990068 0.062 Uiso 1 1 calc R U . . .
H93B_1 H 0.055649 0.156319 1.002315 0.062 Uiso 1 1 calc R U . . .
H93C_1 H 0.141243 0.224284 1.034577 0.062 Uiso 1 1 calc R U . . .
C97_1 C 0.0635(2) 0.60271(17) 0.80866(15) 0.0248(7) Uani 1 1 d . . . . .
C106_1 C 0.2355(2) 0.47497(19) 0.93241(15) 0.0271(7) Uani 1 1 d . . . . .
H10A_1 H 0.255105 0.464107 0.970634 0.041 Uiso 1 1 calc R U . . .
H10B_1 H 0.287900 0.510476 0.926172 0.041 Uiso 1 1 calc R U . . .
H10C_1 H 0.224713 0.430420 0.900851 0.041 Uiso 1 1 calc R U . . .
C107_1 C 0.0591(3) 0.45266(18) 0.94596(14) 0.0262(7) Uani 1 1 d . . . . .
H10D_1 H 0.051218 0.405157 0.918275 0.039 Uiso 1 1 calc R U . . .
H10E_1 H -0.003917 0.470444 0.942285 0.039 Uiso 1 1 calc R U . . .
H10F_1 H 0.078881 0.448219 0.986385 0.039 Uiso 1 1 calc R U . . .
C108_1 C 0.1593(3) 0.57632(18) 0.98103(15) 0.0312(8) Uani 1 1 d . . . . .
H10G_1 H 0.182129 0.565764 1.018993 0.047 Uiso 1 1 calc R U . . .
H10H_1 H 0.098331 0.596504 0.982424 0.047 Uiso 1 1 calc R U . . .
H10I_1 H 0.210403 0.611482 0.973178 0.047 Uiso 1 1 calc R U . . .
C86_1 C -0.0104(3) -0.04345(19) 0.83364(18) 0.0377(9) Uani 1 1 d . . . . .
C101_1 C 0.0614(3) 0.68181(18) 0.80573(16) 0.0321(8) Uani 1 1 d . . . . .
C87_1 C -0.0571(7) -0.0935(3) 0.7760(3) 0.117(3) Uani 1 1 d . U . . .
H87A_1 H -0.125181 -0.086129 0.765113 0.176 Uiso 1 1 calc R U . . .
H87B_1 H -0.057534 -0.143645 0.778827 0.176 Uiso 1 1 calc R U . . .
H87C_1 H -0.019393 -0.084029 0.745862 0.176 Uiso 1 1 calc R U . . .
C88_1 C 0.0898(5) -0.0582(3) 0.8575(4) 0.098(3) Uani 1 1 d . U . . .
H88A_1 H 0.134108 -0.053044 0.829594 0.147 Uiso 1 1 calc R U . . .
H88B_1 H 0.082809 -0.107664 0.862800 0.147 Uiso 1 1 calc R U . . .
H88C_1 H 0.117429 -0.023635 0.895560 0.147 Uiso 1 1 calc R U . . .
C89_1 C -0.0784(7) -0.0570(3) 0.8778(3) 0.099(3) Uani 1 1 d . U . . .
H89A_1 H -0.048121 -0.027045 0.917418 0.149 Uiso 1 1 calc R U . . .
H89B_1 H -0.087127 -0.108286 0.878453 0.149 Uiso 1 1 calc R U . . .
H89C_1 H -0.143066 -0.044385 0.865570 0.149 Uiso 1 1 calc R U . . .
C103_1 C 0.1644(4) 0.7294(2) 0.8363(2) 0.0586(13) Uani 1 1 d . . . . .
H10J_1 H 0.177750 0.728448 0.877975 0.088 Uiso 1 1 calc R U . . .
H10K_1 H 0.163983 0.779376 0.833337 0.088 Uiso 1 1 calc R U . . .
H10L_1 H 0.215985 0.710183 0.816739 0.088 Uiso 1 1 calc R U . . .
C104_1 C -0.0171(5) 0.7100(3) 0.8392(3) 0.0651(14) Uani 1 1 d . . . . .
H10M_1 H -0.082461 0.681540 0.819844 0.098 Uiso 1 1 calc R U . . .
H10N_1 H -0.016765 0.761039 0.839227 0.098 Uiso 1 1 calc R U . . .
H10O_1 H -0.002349 0.705630 0.879965 0.098 Uiso 1 1 calc R U . . .
C102_1 C 0.0420(5) 0.6892(3) 0.7433(2) 0.0703(17) Uani 1 1 d . . . . .
H10P_1 H 0.089530 0.667090 0.721683 0.105 Uiso 1 1 calc R U . . .
H10Q_1 H 0.049155 0.740677 0.743439 0.105 Uiso 1 1 calc R U . . .
H10R_1 H -0.025439 0.664750 0.724012 0.105 Uiso 1 1 calc R U . . .
C6_2 C 0.7255(6) -0.0445(4) 0.9756(5) 0.112(2) Uani 1 1 d . U . . .
C3_2 C 0.6715(6) 0.0797(3) 1.0539(3) 0.0850(15) Uani 1 1 d . U . . .
C4_2 C 0.6307(6) 0.0310(4) 0.9977(3) 0.0894(13) Uani 1 1 d . U . . .
C2_2 C 0.5985(9) 0.0917(6) 1.0964(5) 0.128(2) Uani 1 1 d . U . . .
C10_2 C 0.5315(6) -0.0040(3) 0.9821(3) 0.0868(15) Uani 1 1 d . U . . .
C5_2 C 0.6848(7) 0.0158(4) 0.9601(4) 0.1041(16) Uani 1 1 d . U . . .
C1_2 C 0.6454(12) 0.1413(8) 1.1562(6) 0.172(4) Uani 1 1 d . U . . .
C11_2 C 0.5053(8) -0.0582(5) 0.9182(4) 0.115(2) Uani 1 1 d . U . . .
C8_2 C 0.7832(9) 0.0791(5) 0.9654(5) 0.135(3) Uani 1 1 d . U . . .
C7_2 C 0.6368(9) 0.0083(7) 0.8899(5) 0.135(3) Uani 1 1 d . U . . .
O2_2 O 0.5938(10) 0.1536(7) 1.1963(5) 0.237(5) Uani 1 1 d . U . . .
O1_2 O 0.5654(8) -0.0738(5) 0.8753(4) 0.174(3) Uani 1 1 d . U . . .
F4_3 F 0.2223(2) 0.49071(15) 0.53837(12) 0.0568(7) Uani 1 1 d . . . . .
P1_3 P 0.25805(9) 0.57168(7) 0.53549(5) 0.0473(3) Uani 1 1 d . . . . .
F3_3 F 0.35417(19) 0.57769(15) 0.58447(12) 0.0538(6) Uani 1 1 d . . . . .
F5_3 F 0.1990(2) 0.60012(16) 0.58629(13) 0.0608(7) Uani 1 1 d . . . . .
F2_3 F 0.3183(3) 0.54227(18) 0.48486(13) 0.0695(8) Uani 1 1 d . . . . .
F6_3 F 0.2933(3) 0.65253(17) 0.53237(15) 0.0722(9) Uani 1 1 d . . . . .
F1_3 F 0.1622(3) 0.5653(2) 0.48628(15) 0.0830(10) Uani 1 1 d . . . . .
C2_4 C 0.7995(3) 0.5469(2) 0.6432(2) 0.0517(11) Uani 1 1 d . . . . .
H2A_4 H 0.758679 0.554946 0.608382 0.078 Uiso 1 1 calc R U . . .
H2B_4 H 0.869081 0.553420 0.639049 0.078 Uiso 1 1 calc R U . . .
H2C_4 H 0.791815 0.581760 0.678628 0.078 Uiso 1 1 calc R U . . .
N1_4 N 0.7423(2) 0.41616(19) 0.65252(14) 0.0370(7) Uani 1 1 d . . . . .
C1_4 C 0.7679(3) 0.4734(2) 0.64825(17) 0.0356(8) Uani 1 1 d . . . . .
O1_5 O 0.0161(3) 0.5067(2) 0.60404(16) 0.0631(9) Uani 1 1 d G . . . .
H1A_5 H 0.008955 0.502467 0.566173 0.095 Uiso 1 1 d G U . . .
H1B_5 H 0.041482 0.469271 0.609529 0.095 Uiso 1 1 d G U . . .
C2_6 C -0.3216(9) 0.1731(9) 0.3906(6) 0.073(3) Uani 0.5 1 d . U P B -1
N1_6 N -0.3364(8) 0.1453(8) 0.4229(7) 0.106(4) Uani 0.5 1 d . U P B -1
C1_6 C -0.3017(10) 0.2175(8) 0.3512(8) 0.115(6) Uani 0.5 1 d . U P B -1
H1A_6 H -0.275464 0.190029 0.318635 0.173 Uiso 0.5 1 calc R U P B -1
H1B_6 H -0.252845 0.260657 0.372542 0.173 Uiso 0.5 1 calc R U P B -1
H1C_6 H -0.362997 0.232134 0.335405 0.173 Uiso 0.5 1 calc R U P B -1

loop_
_atom_site_aniso_label
_atom_site_aniso_U_11
_atom_site_aniso_U_22
_atom_site_aniso_U_33
_atom_site_aniso_U_23
_atom_site_aniso_U_13
_atom_site_aniso_U_12
C73A 0.028(3) 0.018(2) 0.018(2) 0.000(2) 0.004(2) 0.007(2)
C78A 0.029(2) 0.0183(19) 0.0206(19) 0.0024(15) 0.0033(16) 0.0037(16)
C75A 0.041(4) 0.025(2) 0.020(2) 0.0020(17) 0.004(3) 0.007(3)
C76A 0.052(3) 0.0246(19) 0.0207(18) 0.0014(16) 0.0012(19) 0.006(2)
C37A 0.017(2) 0.0171(17) 0.0203(18) 0.0056(14) 0.0058(16) 0.0028(16)
C38A 0.035(4) 0.021(2) 0.025(2) 0.0047(19) -0.003(3) 0.007(3)
C41A 0.024(2) 0.0183(17) 0.025(2) 0.0041(15) 0.0088(17) 0.0046(17)
C40A 0.036(4) 0.021(2) 0.033(3) 0.0070(19) 0.001(3) 0.008(3)
C1 0.239(17) 0.166(12) 0.152(11) 0.093(10) 0.062(11) 0.049(12)
C3_1 0.072(3) 0.041(2) 0.026(2) 0.0032(17) -0.018(2) 0.017(2)
Mn1_1 0.0193(2) 0.0154(2) 0.0147(2) 0.00253(18) 0.00151(18) 0.00438(18)
O1_1 0.0158(10) 0.0251(11) 0.0257(11) 0.0058(9) 0.0102(8) 0.0001(8)
O4_1 0.0283(11) 0.0174(11) 0.0219(11) 0.0033(9) -0.0007(9) 0.0055(9)
O3_1 0.0296(11) 0.0172(10) 0.0188(10) 0.0047(8) -0.0001(9) 0.0043(9)
N2_1 0.0336(15) 0.0256(14) 0.0206(13) 0.0013(11) -0.0016(11) 0.0112(12)
N1_1 0.0290(14) 0.0218(14) 0.0191(13) 0.0040(11) -0.0008(11) 0.0035(11)
Mn2_1 0.0186(2) 0.0172(2) 0.0140(2) 0.00228(18) 0.00118(18) 0.00137(18)
C9_1 0.0192(14) 0.0180(15) 0.0275(16) 0.0053(12) 0.0047(12) 0.0043(12)
C28_1 0.0203(14) 0.0182(15) 0.0197(14) 0.0041(12) 0.0060(12) 0.0033(11)
C7_1 0.0326(18) 0.0240(17) 0.0244(16) -0.0043(13) -0.0011(14) 0.0077(14)
C6_1 0.041(2) 0.0323(19) 0.0259(17) 0.0057(15) 0.0027(15) 0.0079(16)
C22_1 0.0288(16) 0.0232(16) 0.0217(15) 0.0086(13) 0.0032(13) 0.0066(13)
C1_1 0.044(2) 0.0279(18) 0.0237(17) 0.0026(14) -0.0060(15) 0.0073(15)
O5_1 0.0344(13) 0.0225(11) 0.0190(11) 0.0013(9) -0.0038(9) 0.0050(9)
O6_1 0.0374(13) 0.0189(11) 0.0161(10) 0.0031(8) -0.0006(9) 0.0018(9)
O2_1 0.0147(11) 0.0420(15) 0.0396(14) -0.0006(11) 0.0145(10) -0.0008(10)
N4_1 0.0321(15) 0.0174(13) 0.0190(13) 0.0051(10) 0.0013(11) 0.0024(11)
N3_1 0.0340(15) 0.0210(14) 0.0218(13) 0.0023(11) -0.0007(11) 0.0073(11)
C8_1 0.0233(15) 0.0203(16) 0.0273(16) 0.0025(13) 0.0009(13) 0.0032(12)
C10_1 0.0198(15) 0.0212(16) 0.0295(17) 0.0084(13) 0.0063(13) 0.0047(12)
C23_1 0.0230(15) 0.0187(15) 0.0214(15) 0.0063(12) 0.0050(12) 0.0041(12)
C27_1 0.0194(14) 0.0227(15) 0.0190(14) 0.0038(12) 0.0027(12) 0.0027(12)
C5_1 0.060(3) 0.034(2) 0.0217(17) -0.0030(15) -0.0065(17) 0.0163(18)
C2_1 0.042(2) 0.0327(19) 0.0216(17) 0.0049(14) -0.0047(15) 0.0091(16)
C45_1 0.0200(15) 0.0292(17) 0.0171(14) 0.0033(13) 0.0016(12) 0.0014(12)
C60_1 0.0164(14) 0.0207(15) 0.0178(14) 0.0031(12) 0.0029(11) 0.0015(11)
Mn3_1 0.0188(2) 0.0129(2) 0.0186(2) 0.00255(18) 0.00228(18) 0.00245(17)
C58_1 0.0236(15) 0.0200(15) 0.0183(14) 0.0017(12) 0.0024(12) 0.0006(12)
C37B_1 0.033(4) 0.018(2) 0.026(2) 0.0051(18) -0.002(3) 0.004(2)
C43_1 0.0272(16) 0.0287(17) 0.0207(15) 0.0078(13) 0.0018(13) 0.0052(13)
C38B_1 0.020(2) 0.0199(18) 0.0201(19) 0.0036(15) 0.0052(16) 0.0066(17)
C13_1 0.0292(17) 0.0211(16) 0.0353(19) 0.0000(14) 0.0024(14) 0.0054(13)
C18_1 0.0244(16) 0.0255(16) 0.0235(16) 0.0102(13) 0.0025(13) 0.0052(13)
C11_1 0.0252(16) 0.0198(16) 0.0372(18) 0.0116(14) 0.0076(14) 0.0045(13)
C24_1 0.0273(16) 0.0221(16) 0.0251(16) 0.0098(13) 0.0072(13) 0.0055(13)
C33_1 0.0288(17) 0.0218(16) 0.0211(15) 0.0020(13) -0.0044(13) 0.0019(13)
C26_1 0.0241(16) 0.0209(15) 0.0232(15) 0.0022(12) 0.0035(12) 0.0000(12)
C4_1 0.066(3) 0.048(3) 0.027(2) 0.0031(18) -0.0048(19) 0.013(2)
C44_1 0.0229(15) 0.0308(17) 0.0175(15) 0.0057(13) 0.0020(12) 0.0020(13)
C46_1 0.0271(17) 0.0296(18) 0.0215(16) 0.0005(13) 0.0036(13) 0.0011(13)
C59_1 0.0191(14) 0.0207(15) 0.0177(14) 0.0043(12) 0.0027(11) 0.0009(11)
C61_1 0.0176(14) 0.0231(16) 0.0218(15) 0.0059(12) 0.0020(12) 0.0030(12)
O8_1 0.0239(11) 0.0186(11) 0.0215(11) 0.0040(8) 0.0010(9) 0.0007(8)
O7_1 0.0390(13) 0.0156(11) 0.0225(11) 0.0037(9) -0.0013(10) 0.0084(9)
N5_1 0.055(2) 0.0174(14) 0.0236(15) 0.0008(11) -0.0074(13) 0.0075(13)
N6_1 0.0463(18) 0.0218(14) 0.0198(14) 0.0046(11) -0.0026(12) -0.0075(13)
C42_1 0.0287(15) 0.0190(13) 0.0240(13) 0.0035(10) 0.0030(11) 0.0025(11)
C39_1 0.0336(16) 0.0230(14) 0.0263(14) 0.0078(11) 0.0009(12) 0.0077(12)
C12_1 0.0283(17) 0.0200(16) 0.042(2) 0.0064(14) 0.0068(15) 0.0054(13)
C19_1 0.0226(16) 0.0299(18) 0.0279(17) 0.0072(14) -0.0013(13) 0.0029(13)
C21_1 0.0312(18) 0.037(2) 0.0283(17) 0.0107(15) 0.0087(14) 0.0113(15)
C20_1 0.042(2) 0.036(2) 0.0343(19) 0.0185(16) 0.0048(16) 0.0117(16)
C25_1 0.0284(16) 0.0181(15) 0.0283(16) 0.0070(13) 0.0095(13) 0.0030(12)
C34_1 0.0284(18) 0.0335(19) 0.038(2) 0.0066(16) -0.0064(15) 0.0085(15)
C36_1 0.040(2) 0.0301(18) 0.0209(16) 0.0084(14) -0.0011(14) 0.0029(15)
C35_1 0.050(2) 0.0297(19) 0.0286(19) 0.0016(15) -0.0148(17) -0.0005(17)
C49_1 0.0300(17) 0.0374(19) 0.0188(16) 0.0093(14) 0.0007(13) 0.0032(14)
C47_1 0.0327(18) 0.037(2) 0.0201(16) -0.0026(14) 0.0002(14) -0.0010(15)
C54_1 0.039(2) 0.0251(18) 0.0258(17) -0.0038(14) 0.0004(15) 0.0015(15)
C64_1 0.0234(15) 0.0210(15) 0.0197(15) 0.0019(12) 0.0005(12) 0.0003(12)
C69_1 0.0268(17) 0.0204(16) 0.0269(16) 0.0053(13) -0.0009(13) 0.0030(13)
C62_1 0.0270(16) 0.0235(16) 0.0258(16) 0.0108(13) 0.0015(13) 0.0042(13)
C81_1 0.0180(14) 0.0161(14) 0.0253(16) 0.0039(12) 0.0037(12) 0.0031(11)
C100_1 0.0209(15) 0.0163(14) 0.0247(15) 0.0040(12) 0.0052(12) 0.0038(11)
C94_1 0.0401(19) 0.0202(16) 0.0255(17) 0.0047(13) -0.0039(14) 0.0094(14)
C73B_1 0.031(3) 0.0188(18) 0.0219(18) 0.0022(15) 0.0000(18) 0.0045(18)
C79_1 0.0400(19) 0.0198(16) 0.0230(16) 0.0027(13) -0.0003(14) -0.0076(14)
C78B_1 0.026(3) 0.021(2) 0.020(2) 0.0031(16) 0.000(2) 0.005(3)
C41B_1 0.040(4) 0.019(2) 0.032(2) 0.005(2) -0.001(3) 0.005(3)
C40B_1 0.029(3) 0.0207(18) 0.031(2) 0.0064(15) 0.0053(19) 0.006(2)
C14_1 0.0345(19) 0.0180(17) 0.053(2) 0.0068(16) 0.0040(17) 0.0037(14)
C29_1 0.040(2) 0.0188(16) 0.0366(19) 0.0089(14) 0.0060(16) 0.0035(14)
C48_1 0.0311(18) 0.041(2) 0.0169(16) 0.0051(14) -0.0003(13) 0.0020(15)
C55_1 0.043(2) 0.035(2) 0.041(2) -0.0014(17) 0.0007(17) 0.0159(17)
C56_1 0.049(2) 0.0288(19) 0.036(2) 0.0079(16) 0.0036(17) -0.0036(17)
C57_1 0.071(3) 0.032(2) 0.036(2) -0.0044(17) -0.005(2) 0.006(2)
C63_1 0.0264(16) 0.0278(17) 0.0183(15) 0.0071(13) -0.0016(12) 0.0013(13)
C72_1 0.0276(17) 0.0234(16) 0.0313(18) 0.0049(14) -0.0019(14) -0.0018(13)
C70_1 0.037(2) 0.0283(19) 0.042(2) -0.0051(16) 0.0085(16) 0.0066(15)
C71_1 0.055(2) 0.0224(18) 0.040(2) 0.0082(16) -0.0091(18) 0.0042(16)
C80_1 0.0213(15) 0.0170(15) 0.0274(16) 0.0042(12) 0.0014(12) 0.0004(12)
C82_1 0.0222(15) 0.0211(15) 0.0248(16) 0.0055(13) -0.0004(12) 0.0055(12)
C95_1 0.0225(15) 0.0192(15) 0.0242(16) 0.0040(12) 0.0020(12) 0.0058(12)
C99_1 0.0224(15) 0.0182(15) 0.0233(15) 0.0039(12) 0.0057(12) 0.0036(12)
C74_1 0.0463(19) 0.0220(14) 0.0223(14) 0.0026(11) -0.0013(13) 0.0086(13)
C77_1 0.055(2) 0.0237(14) 0.0226(15) 0.0026(11) -0.0042(14) -0.0081(14)
C16_1 0.046(2) 0.027(2) 0.077(3) 0.005(2) 0.012(2) 0.0137(18)
C17_1 0.064(3) 0.028(2) 0.086(4) 0.019(2) 0.025(3) 0.006(2)
C15_1 0.070(3) 0.023(2) 0.065(3) -0.0035(19) -0.007(2) 0.008(2)
C31_1 0.052(2) 0.033(2) 0.043(2) 0.0157(17) 0.0078(19) -0.0055(18)
C32_1 0.081(3) 0.0195(18) 0.044(2) 0.0042(16) 0.016(2) 0.0048(19)
C30_1 0.046(2) 0.0232(19) 0.093(4) 0.016(2) 0.007(2) 0.0112(17)
C50_1 0.041(2) 0.056(3) 0.0177(17) 0.0071(16) -0.0046(15) 0.0040(18)
C65_1 0.043(2) 0.0347(19) 0.0209(17) 0.0104(14) -0.0082(15) -0.0022(16)
C85_1 0.0259(16) 0.0180(15) 0.0282(17) 0.0022(13) -0.0009(13) 0.0000(12)
C90_1 0.0335(18) 0.0212(16) 0.0235(16) 0.0046(13) -0.0005(13) 0.0086(13)
C83_1 0.0305(17) 0.0214(16) 0.0303(17) 0.0080(13) -0.0006(14) 0.0030(13)
C96_1 0.0256(16) 0.0214(16) 0.0257(16) 0.0078(13) 0.0012(13) 0.0054(12)
C105_1 0.0260(16) 0.0193(15) 0.0209(15) 0.0032(12) 0.0047(12) 0.0041(12)
C98_1 0.0271(16) 0.0175(15) 0.0247(16) 0.0011(12) 0.0046(13) 0.0031(12)
C75B_1 0.047(3) 0.027(2) 0.022(2) 0.0012(16) -0.003(2) 0.0067(19)
C76B_1 0.046(3) 0.027(3) 0.018(3) 0.000(2) 0.001(2) 0.001(3)
C53_1 0.049(3) 0.080(4) 0.030(2) 0.011(2) -0.0104(19) -0.003(2)
C52_1 0.049(3) 0.122(5) 0.020(2) 0.014(2) -0.0005(18) 0.008(3)
C51_1 0.096(4) 0.073(4) 0.034(2) 0.012(2) -0.022(3) 0.024(3)
C68_1 0.070(3) 0.080(4) 0.029(2) 0.026(2) -0.006(2) -0.014(3)
C67_1 0.051(3) 0.152(6) 0.042(3) 0.035(3) -0.014(2) 0.015(3)
C66_1 0.209(8) 0.049(3) 0.027(2) 0.002(2) -0.039(4) 0.016(4)
C84_1 0.0294(17) 0.0189(16) 0.0336(18) 0.0063(14) -0.0007(14) 0.0014(13)
C91_1 0.0302(18) 0.0293(18) 0.0298(18) -0.0027(14) -0.0048(14) 0.0040(14)
C92_1 0.0375(19) 0.0264(17) 0.0251(16) 0.0046(13) 0.0077(14) 0.0099(14)
C93_1 0.065(3) 0.0286(19) 0.0261(18) 0.0061(15) -0.0065(17) 0.0119(18)
C97_1 0.0268(16) 0.0177(15) 0.0297(17) 0.0059(13) 0.0046(13) 0.0043(12)
C106_1 0.0261(17) 0.0311(18) 0.0238(16) 0.0073(13) 0.0035(13) 0.0048(14)
C107_1 0.0317(17) 0.0235(16) 0.0234(16) 0.0043(13) 0.0093(13) 0.0028(13)
C108_1 0.044(2) 0.0226(17) 0.0223(16) 0.0010(13) 0.0026(14) 0.0003(15)
C86_1 0.047(2) 0.0187(17) 0.042(2) 0.0108(15) -0.0078(17) -0.0014(15)
C101_1 0.044(2) 0.0174(16) 0.0347(19) 0.0073(14) 0.0029(16) 0.0065(14)
C87_1 0.188(8) 0.025(2) 0.100(5) 0.022(3) -0.071(5) -0.016(3)
C88_1 0.096(5) 0.033(3) 0.144(6) 0.018(3) -0.040(4) 0.013(3)
C89_1 0.157(7) 0.043(3) 0.100(5) 0.029(3) 0.039(5) -0.009(4)
C103_1 0.073(3) 0.030(2) 0.068(3) 0.014(2) 0.003(3) 0.001(2)
C104_1 0.081(4) 0.038(3) 0.088(4) 0.022(3) 0.029(3) 0.028(2)
C102_1 0.123(5) 0.031(2) 0.055(3) 0.016(2) 0.002(3) 0.012(3)
C6_2 0.082(4) 0.094(4) 0.189(7) 0.092(5) 0.026(4) 0.018(3)
C3_2 0.113(4) 0.044(3) 0.097(3) 0.034(2) -0.016(2) 0.024(3)
C4_2 0.121(3) 0.055(3) 0.092(3) 0.043(2) -0.015(2) 0.016(2)
C2_2 0.155(6) 0.111(5) 0.114(4) 0.021(4) 0.006(4) 0.041(5)
C10_2 0.121(3) 0.055(3) 0.086(3) 0.052(2) -0.022(3) 0.008(3)
C5_2 0.127(4) 0.069(3) 0.114(3) 0.037(3) -0.003(3) 0.019(3)
C1_2 0.215(8) 0.159(7) 0.123(5) -0.009(5) -0.001(5) 0.077(6)
C11_2 0.136(5) 0.105(5) 0.101(4) 0.025(3) 0.001(3) 0.034(4)
C8_2 0.145(6) 0.089(5) 0.169(8) 0.057(6) 0.007(5) -0.001(4)
C7_2 0.156(7) 0.138(7) 0.108(4) 0.047(5) 0.004(4) 0.014(6)
O2_2 0.300(11) 0.254(10) 0.146(6) -0.014(6) 0.044(6) 0.119(9)
O1_2 0.214(8) 0.182(7) 0.148(5) 0.042(5) 0.059(5) 0.082(6)
F4_3 0.0623(17) 0.0544(16) 0.0593(16) 0.0231(13) 0.0122(13) 0.0133(13)
P1_3 0.0563(7) 0.0545(7) 0.0434(6) 0.0289(5) 0.0117(5) 0.0219(5)
F3_3 0.0495(14) 0.0645(17) 0.0563(16) 0.0335(13) 0.0077(12) 0.0124(12)
F5_3 0.0631(17) 0.0657(18) 0.0649(18) 0.0234(14) 0.0237(14) 0.0253(14)
F2_3 0.093(2) 0.081(2) 0.0561(17) 0.0367(16) 0.0329(16) 0.0331(18)
F6_3 0.095(2) 0.0639(19) 0.083(2) 0.0485(17) 0.0327(18) 0.0324(17)
F1_3 0.084(2) 0.102(3) 0.067(2) 0.0364(19) -0.0110(17) 0.034(2)
C2_4 0.038(2) 0.042(2) 0.076(3) 0.014(2) 0.019(2) 0.0059(18)
N1_4 0.0360(17) 0.0394(19) 0.0374(17) 0.0094(14) 0.0112(14) 0.0088(14)
C1_4 0.0281(18) 0.042(2) 0.036(2) 0.0057(17) 0.0087(15) 0.0097(16)
O1_5 0.054(2) 0.084(3) 0.053(2) 0.0281(19) 0.0077(16) 0.0022(18)
C2_6 0.044(5) 0.087(7) 0.071(6) 0.011(6) -0.017(5) 0.000(5)
N1_6 0.051(6) 0.101(9) 0.120(10) -0.020(8) -0.037(7) -0.009(6)
C1_6 0.060(7) 0.099(9) 0.140(12) -0.032(9) -0.059(8) 0.042(7)

loop_
_atom_type_symbol
_atom_type_description
_atom_type_scat_dispersion_real
_atom_type_scat_dispersion_imag
_atom_type_scat_source
C C 0.0181 0.0091 'International Tables Vol C Tables 4.2.6.8 and 6.1.1.4'
H H 0.0000 0.0000 'International Tables Vol C Tables 4.2.6.8 and 6.1.1.4'
F F 0.0727 0.0534 'International Tables Vol C Tables 4.2.6.8 and 6.1.1.4'
Mn Mn -0.5299 2.8052 'International Tables Vol C Tables 4.2.6.8 and 6.1.1.4'
N N 0.0311 0.0180 'International Tables Vol C Tables 4.2.6.8 and 6.1.1.4'
O O 0.0492 0.0322 'International Tables Vol C Tables 4.2.6.8 and 6.1.1.4'
P P 0.2955 0.4335 'International Tables Vol C Tables 4.2.6.8 and 6.1.1.4'

loop_
_geom_angle_atom_site_label_1
_geom_angle_atom_site_label_2
_geom_angle_atom_site_label_3
_geom_angle
_geom_angle_site_symmetry_1
_geom_angle_site_symmetry_3
_geom_angle_publ_flag
N5_1 C73A H73A 113.1 . . ?
N5_1 C73A C78B_1 96.5(5) . . ?
C78B_1 C73A H73A 113.1 . . ?
C74_1 C73A H73A 113.1 . . ?
C74_1 C73A N5_1 114.2(5) . . ?
C74_1 C73A C78B_1 105.5(6) . . ?
N6_1 C78A H78A 111.2 . . ?
N6_1 C78A C73B_1 102.6(4) . . ?
N6_1 C78A C77_1 114.8(4) . . ?
C73B_1 C78A H78A 111.2 . . ?
C73B_1 C78A C77_1 105.2(4) . . ?
C77_1 C78A H78A 111.2 . . ?
H75A C75A H75B 109.0 . . ?
C74_1 C75A H75A 110.9 . . ?
C74_1 C75A H75B 110.9 . . ?
C74_1 C75A C76B_1 104.1(7) . . ?
C76B_1 C75A H75A 110.9 . . ?
C76B_1 C75A H75B 110.9 . . ?
H76A C76A H76B 108.5 . . ?
C77_1 C76A H76A 110.2 . . ?
C77_1 C76A H76B 110.2 . . ?
C75B_1 C76A H76A 110.2 . . ?
C75B_1 C76A H76B 110.2 . . ?
C75B_1 C76A C77_1 107.7(5) . . ?
N4_1 C37A H37A 110.0 . . ?
N4_1 C37A C38B_1 102.9(4) . . ?
N4_1 C37A C42_1 115.3(3) . . ?
C38B_1 C37A H37A 110.0 . . ?
C42_1 C37A H37A 110.0 . . ?
C42_1 C37A C38B_1 108.5(4) . . ?
N3_1 C38A H38A 108.7 . . ?
C37B_1 C38A H38A 108.7 . . ?
C37B_1 C38A N3_1 105.3(7) . . ?
C37B_1 C38A C39_1 111.2(8) . . ?
C39_1 C38A H38A 108.7 . . ?
C39_1 C38A N3_1 114.0(6) . . ?
H41A C41A H41B 108.2 . . ?
C42_1 C41A H41A 109.6 . . ?
C42_1 C41A H41B 109.6 . . ?
C42_1 C41A C40B_1 110.1(4) . . ?
C40B_1 C41A H41A 109.6 . . ?
C40B_1 C41A H41B 109.6 . . ?
H40A C40A H40B 107.9 . . ?
C39_1 C40A H40A 109.2 . . ?
C39_1 C40A H40B 109.2 . . ?
C41B_1 C40A H40A 109.2 . . ?
C41B_1 C40A H40B 109.2 . . ?
C41B_1 C40A C39_1 111.9(8) . . ?
C2_1 C3_1 H3_1 102(4) . . ?
C4_1 C3_1 H3_1 117(4) . . ?
C4_1 C3_1 C2_1 112.7(4) . . ?
O4_1 Mn1_1 O1_1 99.18(10) . . ?
O4_1 Mn1_1 O3_1 93.87(9) . . ?
O4_1 Mn1_1 N2_1 91.09(10) . . ?
O4_1 Mn1_1 N1_1 168.31(11) . . ?
O3_1 Mn1_1 O1_1 99.12(10) . . ?
O3_1 Mn1_1 N2_1 167.49(11) . . ?
O3_1 Mn1_1 N1_1 90.73(10) . . ?
N2_1 Mn1_1 O1_1 91.39(11) . . ?
N2_1 Mn1_1 N1_1 82.34(11) . . ?
N1_1 Mn1_1 O1_1 90.67(11) . . ?
Mn1_1 O1_1 Mn2_1 166.19(12) . . ?
C9_1 O4_1 Mn1_1 128.4(2) . . ?
C28_1 O3_1 Mn1_1 130.18(19) . . ?
C7_1 N2_1 Mn1_1 123.6(2) . . ?
C7_1 N2_1 C6_1 123.4(3) . . ?
C6_1 N2_1 Mn1_1 113.0(2) . . ?
C22_1 N1_1 Mn1_1 126.4(2) . . ?
C22_1 N1_1 C1_1 122.8(3) . . ?
C1_1 N1_1 Mn1_1 110.8(2) . . ?
O1_1 Mn2_1 O2_1 174.03(10) . . ?
O5_1 Mn2_1 O1_1 91.77(10) . . ?
O5_1 Mn2_1 O2_1 92.53(10) . . ?
O5_1 Mn2_1 N4_1 173.54(10) . . ?
O5_1 Mn2_1 N3_1 91.36(11) . . ?
O6_1 Mn2_1 O1_1 94.17(10) . . ?
O6_1 Mn2_1 O5_1 94.26(10) . . ?
O6_1 Mn2_1 O2_1 89.63(11) . . ?
O6_1 Mn2_1 N4_1 92.20(10) . . ?
O6_1 Mn2_1 N3_1 173.22(11) . . ?
N4_1 Mn2_1 O1_1 87.80(10) . . ?
N4_1 Mn2_1 O2_1 87.46(11) . . ?
N4_1 Mn2_1 N3_1 82.19(11) . . ?
N3_1 Mn2_1 O1_1 89.43(11) . . ?
N3_1 Mn2_1 O2_1 86.33(12) . . ?
O4_1 C9_1 C8_1 121.7(3) . . ?
O4_1 C9_1 C10_1 119.5(3) . . ?
C10_1 C9_1 C8_1 118.8(3) . . ?
O3_1 C28_1 C23_1 122.3(3) . . ?
O3_1 C28_1 C27_1 119.0(3) . . ?
C23_1 C28_1 C27_1 118.7(3) . . ?
N2_1 C7_1 H7_1 116.7 . . ?
N2_1 C7_1 C8_1 126.6(3) . . ?
C8_1 C7_1 H7_1 116.7 . . ?
N2_1 C6_1 H6_1 108.9 . . ?
N2_1 C6_1 C1_1 105.7(3) . . ?
N2_1 C6_1 C5_1 113.8(3) . . ?
C1_1 C6_1 H6_1 108.9 . . ?
C1_1 C6_1 C5_1 110.6(3) . . ?
C5_1 C6_1 H6_1 108.9 . . ?
N1_1 C22_1 H22_1 117.5 . . ?
N1_1 C22_1 C23_1 125.0(3) . . ?
C23_1 C22_1 H22_1 117.5 . . ?
N1_1 C1_1 C6_1 105.3(3) . . ?
N1_1 C1_1 H1_1 107.7 . . ?
N1_1 C1_1 C2_1 116.5(3) . . ?
C6_1 C1_1 H1_1 107.7 . . ?
C6_1 C1_1 C2_1 111.5(3) . . ?
C2_1 C1_1 H1_1 107.7 . . ?
C45_1 O5_1 Mn2_1 131.0(2) . . ?
C60_1 O6_1 Mn2_1 130.4(2) . . ?
Mn3_1 O2_1 Mn2_1 172.48(15) . . ?
C37A N4_1 Mn2_1 111.6(2) . . ?
C58_1 N4_1 C37A 122.8(3) . . ?
C58_1 N4_1 Mn2_1 124.7(2) . . ?
C58_1 N4_1 C37B_1 120.0(4) . . ?
C37B_1 N4_1 Mn2_1 112.2(3) . . ?
C38A N3_1 Mn2_1 111.5(3) . . ?
C43_1 N3_1 C38A 120.4(4) . . ?
C43_1 N3_1 Mn2_1 125.6(2) . . ?
C43_1 N3_1 C38B_1 121.3(3) . . ?
C38B_1 N3_1 Mn2_1 111.7(2) . . ?
C9_1 C8_1 C7_1 122.3(3) . . ?
C13_1 C8_1 C9_1 120.4(3) . . ?
C13_1 C8_1 C7_1 117.2(3) . . ?
C9_1 C10_1 C18_1 120.5(3) . . ?
C11_1 C10_1 C9_1 117.4(3) . . ?
C11_1 C10_1 C18_1 122.1(3) . . ?
C28_1 C23_1 C22_1 122.9(3) . . ?
C24_1 C23_1 C28_1 120.2(3) . . ?
C24_1 C23_1 C22_1 116.9(3) . . ?
C28_1 C27_1 C33_1 120.5(3) . . ?
C26_1 C27_1 C28_1 117.7(3) . . ?
C26_1 C27_1 C33_1 121.7(3) . . ?
C6_1 C5_1 H5A_1 110.1 . . ?
C6_1 C5_1 H5B_1 110.1 . . ?
C6_1 C5_1 C4_1 108.1(3) . . ?
H5A_1 C5_1 H5B_1 108.4 . . ?
C4_1 C5_1 H5A_1 110.1 . . ?
C4_1 C5_1 H5B_1 110.1 . . ?
C3_1 C2_1 H2A_1 109.8 . . ?
C3_1 C2_1 H2B_1 109.8 . . ?
C1_1 C2_1 C3_1 109.3(3) . . ?
C1_1 C2_1 H2A_1 109.8 . . ?
C1_1 C2_1 H2B_1 109.8 . . ?
H2A_1 C2_1 H2B_1 108.3 . . ?
O5_1 C45_1 C44_1 122.4(3) . . ?
O5_1 C45_1 C46_1 118.9(3) . . ?
C44_1 C45_1 C46_1 118.6(3) . . ?
O6_1 C60_1 C59_1 122.3(3) . . ?
O6_1 C60_1 C61_1 119.1(3) . . ?
C59_1 C60_1 C61_1 118.6(3) . . ?
O2_1 Mn3_1 N5_1 95.67(13) . . ?
O2_1 Mn3_1 N6_1 93.64(12) . . ?
O8_1 Mn3_1 O2_1 103.90(11) . . ?
O8_1 Mn3_1 N5_1 159.63(13) . . ?
O8_1 Mn3_1 N6_1 90.83(11) . . ?
O7_1 Mn3_1 O2_1 99.85(11) . . ?
O7_1 Mn3_1 O8_1 91.37(10) . . ?
O7_1 Mn3_1 N5_1 90.78(11) . . ?
O7_1 Mn3_1 N6_1 165.38(13) . . ?
N6_1 Mn3_1 N5_1 82.26(12) . . ?
N4_1 C58_1 H58_1 116.8 . . ?
N4_1 C58_1 C59_1 126.3(3) . . ?
C59_1 C58_1 H58_1 116.8 . . ?
C38A C37B_1 N4_1 105.9(7) . . ?
C38A C37B_1 H37B_1 108.4 . . ?
C38A C37B_1 C42_1 111.7(8) . . ?
N4_1 C37B_1 H37B_1 108.4 . . ?
C42_1 C37B_1 N4_1 113.9(6) . . ?
C42_1 C37B_1 H37B_1 108.4 . . ?
N3_1 C43_1 H43_1 117.0 . . ?
N3_1 C43_1 C44_1 125.9(3) . . ?
C44_1 C43_1 H43_1 117.0 . . ?
C37A C38B_1 H38B_1 109.8 . . ?
N3_1 C38B_1 C37A 104.2(4) . . ?
N3_1 C38B_1 H38B_1 109.8 . . ?
N3_1 C38B_1 C39_1 113.5(4) . . ?
C39_1 C38B_1 C37A 109.7(4) . . ?
C39_1 C38B_1 H38B_1 109.8 . . ?
C8_1 C13_1 H13_1 119.1 . . ?
C12_1 C13_1 C8_1 121.9(3) . . ?
C12_1 C13_1 H13_1 119.1 . . ?
C10_1 C18_1 C19_1 110.1(3) . . ?
C10_1 C18_1 C21_1 109.9(3) . . ?
C19_1 C18_1 C21_1 109.5(3) . . ?
C20_1 C18_1 C10_1 112.0(3) . . ?
C20_1 C18_1 C19_1 107.9(3) . . ?
C20_1 C18_1 C21_1 107.4(3) . . ?
C10_1 C11_1 H11_1 117.7 . . ?
C10_1 C11_1 C12_1 124.5(3) . . ?
C12_1 C11_1 H11_1 117.7 . . ?
C23_1 C24_1 H24_1 119.0 . . ?
C25_1 C24_1 C23_1 121.9(3) . . ?
C25_1 C24_1 H24_1 119.0 . . ?
C27_1 C33_1 C34_1 109.0(3) . . ?
C27_1 C33_1 C36_1 110.7(3) . . ?
C34_1 C33_1 C36_1 110.6(3) . . ?
C35_1 C33_1 C27_1 111.5(3) . . ?
C35_1 C33_1 C34_1 107.7(3) . . ?
C35_1 C33_1 C36_1 107.3(3) . . ?
C27_1 C26_1 H26_1 117.8 . . ?
C27_1 C26_1 C25_1 124.4(3) . . ?
C25_1 C26_1 H26_1 117.8 . . ?
C3_1 C4_1 C5_1 111.0(4) . . ?
C3_1 C4_1 H4A_1 109.4 . . ?
C3_1 C4_1 H4B_1 109.4 . . ?
C5_1 C4_1 H4A_1 109.4 . . ?
C5_1 C4_1 H4B_1 109.4 . . ?
H4A_1 C4_1 H4B_1 108.0 . . ?
C45_1 C44_1 C43_1 123.5(3) . . ?
C49_1 C44_1 C45_1 120.3(3) . . ?
C49_1 C44_1 C43_1 116.2(3) . . ?
C45_1 C46_1 C54_1 120.4(3) . . ?
C47_1 C46_1 C45_1 117.6(3) . . ?
C47_1 C46_1 C54_1 122.0(3) . . ?
C60_1 C59_1 C58_1 123.4(3) . . ?
C64_1 C59_1 C60_1 120.2(3) . . ?
C64_1 C59_1 C58_1 116.4(3) . . ?
C60_1 C61_1 C69_1 120.1(3) . . ?
C62_1 C61_1 C60_1 117.7(3) . . ?
C62_1 C61_1 C69_1 122.2(3) . . ?
C81_1 O8_1 Mn3_1 130.9(2) . . ?
C100_1 O7_1 Mn3_1 132.4(2) . . ?
C73A N5_1 Mn3_1 109.7(3) . . ?
C94_1 N5_1 C73A 120.7(4) . . ?
C94_1 N5_1 Mn3_1 125.9(2) . . ?
C94_1 N5_1 C73B_1 120.6(3) . . ?
C73B_1 N5_1 Mn3_1 112.1(2) . . ?
C78A N6_1 Mn3_1 111.2(2) . . ?
C79_1 N6_1 C78A 120.6(3) . . ?
C79_1 N6_1 Mn3_1 125.4(2) . . ?
C79_1 N6_1 C78B_1 123.2(4) . . ?
C78B_1 N6_1 Mn3_1 109.1(3) . . ?
C37A C42_1 H42C_1 109.8 . . ?
C37A C42_1 H42D_1 109.8 . . ?
C41A C42_1 C37A 109.5(3) . . ?
C41A C42_1 H42C_1 109.8 . . ?
C41A C42_1 H42D_1 109.8 . . ?
C37B_1 C42_1 H42A_1 110.1 . . ?
C37B_1 C42_1 H42B_1 110.1 . . ?
C37B_1 C42_1 C41B_1 107.8(5) . . ?
H42A_1 C42_1 H42B_1 108.5 . . ?
H42C_1 C42_1 H42D_1 108.2 . . ?
C41B_1 C42_1 H42A_1 110.1 . . ?
C41B_1 C42_1 H42B_1 110.1 . . ?
C38A C39_1 C40A 110.9(6) . . ?
C38A C39_1 H39A_1 109.5 . . ?
C38A C39_1 H39B_1 109.5 . . ?
C40A C39_1 H39A_1 109.5 . . ?
C40A C39_1 H39B_1 109.5 . . ?
C38B_1 C39_1 H39C_1 109.8 . . ?
C38B_1 C39_1 H39D_1 109.8 . . ?
H39C_1 C39_1 H39D_1 108.3 . . ?
H39A_1 C39_1 H39B_1 108.0 . . ?
C40B_1 C39_1 C38B_1 109.2(4) . . ?
C40B_1 C39_1 H39C_1 109.8 . . ?
C40B_1 C39_1 H39D_1 109.8 . . ?
C13_1 C12_1 C11_1 116.9(3) . . ?
C13_1 C12_1 C14_1 123.3(3) . . ?
C11_1 C12_1 C14_1 119.8(3) . . ?
C18_1 C19_1 H19A_1 109.5 . . ?
C18_1 C19_1 H19B_1 109.5 . . ?
C18_1 C19_1 H19C_1 109.5 . . ?
H19A_1 C19_1 H19B_1 109.5 . . ?
H19A_1 C19_1 H19C_1 109.5 . . ?
H19B_1 C19_1 H19C_1 109.5 . . ?
C18_1 C21_1 H21A_1 109.5 . . ?
C18_1 C21_1 H21B_1 109.5 . . ?
C18_1 C21_1 H21C_1 109.5 . . ?
H21A_1 C21_1 H21B_1 109.5 . . ?
H21A_1 C21_1 H21C_1 109.5 . . ?
H21B_1 C21_1 H21C_1 109.5 . . ?
C18_1 C20_1 H20A_1 109.5 . . ?
C18_1 C20_1 H20B_1 109.5 . . ?
C18_1 C20_1 H20C_1 109.5 . . ?
H20A_1 C20_1 H20B_1 109.5 . . ?
H20A_1 C20_1 H20C_1 109.5 . . ?
H20B_1 C20_1 H20C_1 109.5 . . ?
C24_1 C25_1 C26_1 117.0(3) . . ?
C24_1 C25_1 C29_1 120.9(3) . . ?
C26_1 C25_1 C29_1 122.1(3) . . ?
C33_1 C34_1 H34A_1 109.5 . . ?
C33_1 C34_1 H34B_1 109.5 . . ?
C33_1 C34_1 H34C_1 109.5 . . ?
H34A_1 C34_1 H34B_1 109.5 . . ?
H34A_1 C34_1 H34C_1 109.5 . . ?
H34B_1 C34_1 H34C_1 109.5 . . ?
C33_1 C36_1 H36A_1 109.5 . . ?
C33_1 C36_1 H36B_1 109.5 . . ?
C33_1 C36_1 H36C_1 109.5 . . ?
H36A_1 C36_1 H36B_1 109.5 . . ?
H36A_1 C36_1 H36C_1 109.5 . . ?
H36B_1 C36_1 H36C_1 109.5 . . ?
C33_1 C35_1 H35A_1 109.5 . . ?
C33_1 C35_1 H35B_1 109.5 . . ?
C33_1 C35_1 H35C_1 109.5 . . ?
H35A_1 C35_1 H35B_1 109.5 . . ?
H35A_1 C35_1 H35C_1 109.5 . . ?
H35B_1 C35_1 H35C_1 109.5 . . ?
C44_1 C49_1 H49_1 119.0 . . ?
C48_1 C49_1 C44_1 121.9(3) . . ?
C48_1 C49_1 H49_1 119.0 . . ?
C46_1 C47_1 H47_1 117.6 . . ?
C46_1 C47_1 C48_1 124.8(3) . . ?
C48_1 C47_1 H47_1 117.6 . . ?
C46_1 C54_1 C55_1 109.6(3) . . ?
C46_1 C54_1 C56_1 110.1(3) . . ?
C46_1 C54_1 C57_1 112.1(3) . . ?
C55_1 C54_1 C56_1 110.1(3) . . ?
C55_1 C54_1 C57_1 107.6(3) . . ?
C57_1 C54_1 C56_1 107.3(3) . . ?
C59_1 C64_1 H64_1 119.0 . . ?
C63_1 C64_1 C59_1 122.0(3) . . ?
C63_1 C64_1 H64_1 119.0 . . ?
C61_1 C69_1 C71_1 111.6(3) . . ?
C72_1 C69_1 C61_1 109.5(3) . . ?
C72_1 C69_1 C71_1 106.3(3) . . ?
C70_1 C69_1 C61_1 110.6(3) . . ?
C70_1 C69_1 C72_1 110.3(3) . . ?
C70_1 C69_1 C71_1 108.4(3) . . ?
C61_1 C62_1 H62_1 117.7 . . ?
C61_1 C62_1 C63_1 124.7(3) . . ?
C63_1 C62_1 H62_1 117.7 . . ?
O8_1 C81_1 C80_1 122.0(3) . . ?
O8_1 C81_1 C82_1 119.4(3) . . ?
C80_1 C81_1 C82_1 118.6(3) . . ?
O7_1 C100_1 C95_1 122.0(3) . . ?
O7_1 C100_1 C99_1 119.2(3) . . ?
C95_1 C100_1 C99_1 118.7(3) . . ?
N5_1 C94_1 H94_1 117.0 . . ?
N5_1 C94_1 C95_1 126.1(3) . . ?
C95_1 C94_1 H94_1 117.0 . . ?
C78A C73B_1 H73B_1 110.7 . . ?
C78A C73B_1 C74_1 108.8(4) . . ?
N5_1 C73B_1 C78A 104.8(4) . . ?
N5_1 C73B_1 H73B_1 110.7 . . ?
N5_1 C73B_1 C74_1 110.9(4) . . ?
C74_1 C73B_1 H73B_1 110.7 . . ?
N6_1 C79_1 H79_1 116.9 . . ?
N6_1 C79_1 C80_1 126.1(3) . . ?
C80_1 C79_1 H79_1 116.9 . . ?
C73A C78B_1 N6_1 101.6(6) . . ?
C73A C78B_1 H78B_1 113.3 . . ?
C73A C78B_1 C77_1 108.0(6) . . ?
N6_1 C78B_1 H78B_1 113.3 . . ?
N6_1 C78B_1 C77_1 106.6(5) . . ?
C77_1 C78B_1 H78B_1 113.3 . . ?
C40A C41B_1 C42_1 114.4(8) . . ?
C40A C41B_1 H41A_1 108.7 . . ?
C40A C41B_1 H41B_1 108.7 . . ?
C42_1 C41B_1 H41A_1 108.7 . . ?
C42_1 C41B_1 H41B_1 108.7 . . ?
H41A_1 C41B_1 H41B_1 107.6 . . ?
C41A C40B_1 H40A_1 109.4 . . ?
C41A C40B_1 H40B_1 109.4 . . ?
C39_1 C40B_1 C41A 111.2(5) . . ?
C39_1 C40B_1 H40A_1 109.4 . . ?
C39_1 C40B_1 H40B_1 109.4 . . ?
H40A_1 C40B_1 H40B_1 108.0 . . ?
C12_1 C14_1 C15_1 111.7(3) . . ?
C16_1 C14_1 C12_1 109.7(3) . . ?
C16_1 C14_1 C17_1 109.9(4) . . ?
C16_1 C14_1 C15_1 107.3(4) . . ?
C17_1 C14_1 C12_1 109.9(3) . . ?
C17_1 C14_1 C15_1 108.3(4) . . ?
C25_1 C29_1 C32_1 112.2(3) . . ?
C31_1 C29_1 C25_1 108.1(3) . . ?
C31_1 C29_1 C32_1 107.7(3) . . ?
C30_1 C29_1 C25_1 109.5(3) . . ?
C30_1 C29_1 C31_1 109.4(3) . . ?
C30_1 C29_1 C32_1 109.9(4) . . ?
C49_1 C48_1 C47_1 116.7(3) . . ?
C49_1 C48_1 C50_1 122.8(3) . . ?
C47_1 C48_1 C50_1 120.5(3) . . ?
C54_1 C55_1 H55A_1 109.5 . . ?
C54_1 C55_1 H55B_1 109.5 . . ?
C54_1 C55_1 H55C_1 109.5 . . ?
H55A_1 C55_1 H55B_1 109.5 . . ?
H55A_1 C55_1 H55C_1 109.5 . . ?
H55B_1 C55_1 H55C_1 109.5 . . ?
C54_1 C56_1 H56A_1 109.5 . . ?
C54_1 C56_1 H56B_1 109.5 . . ?
C54_1 C56_1 H56C_1 109.5 . . ?
H56A_1 C56_1 H56B_1 109.5 . . ?
H56A_1 C56_1 H56C_1 109.5 . . ?
H56B_1 C56_1 H56C_1 109.5 . . ?
C54_1 C57_1 H57A_1 109.5 . . ?
C54_1 C57_1 H57B_1 109.5 . . ?
C54_1 C57_1 H57C_1 109.5 . . ?
H57A_1 C57_1 H57B_1 109.5 . . ?
H57A_1 C57_1 H57C_1 109.5 . . ?
H57B_1 C57_1 H57C_1 109.5 . . ?
C64_1 C63_1 C62_1 116.6(3) . . ?
C64_1 C63_1 C65_1 122.7(3) . . ?
C62_1 C63_1 C65_1 120.6(3) . . ?
C69_1 C72_1 H72A_1 109.5 . . ?
C69_1 C72_1 H72B_1 109.5 . . ?
C69_1 C72_1 H72C_1 109.5 . . ?
H72A_1 C72_1 H72B_1 109.5 . . ?
H72A_1 C72_1 H72C_1 109.5 . . ?
H72B_1 C72_1 H72C_1 109.5 . . ?
C69_1 C70_1 H70A_1 109.5 . . ?
C69_1 C70_1 H70B_1 109.5 . . ?
C69_1 C70_1 H70C_1 109.5 . . ?
H70A_1 C70_1 H70B_1 109.5 . . ?
H70A_1 C70_1 H70C_1 109.5 . . ?
H70B_1 C70_1 H70C_1 109.5 . . ?
C69_1 C71_1 H71A_1 109.5 . . ?
C69_1 C71_1 H71B_1 109.5 . . ?
C69_1 C71_1 H71C_1 109.5 . . ?
H71A_1 C71_1 H71B_1 109.5 . . ?
H71A_1 C71_1 H71C_1 109.5 . . ?
H71B_1 C71_1 H71C_1 109.5 . . ?
C81_1 C80_1 C79_1 122.8(3) . . ?
C85_1 C80_1 C81_1 120.8(3) . . ?
C85_1 C80_1 C79_1 116.4(3) . . ?
C81_1 C82_1 C90_1 120.9(3) . . ?
C83_1 C82_1 C81_1 117.5(3) . . ?
C83_1 C82_1 C90_1 121.6(3) . . ?
C100_1 C95_1 C94_1 122.3(3) . . ?
C96_1 C95_1 C100_1 120.2(3) . . ?
C96_1 C95_1 C94_1 117.4(3) . . ?
C100_1 C99_1 C105_1 120.3(3) . . ?
C98_1 C99_1 C100_1 118.0(3) . . ?
C98_1 C99_1 C105_1 121.7(3) . . ?
C73A C74_1 C75A 110.4(5) . . ?
C73A C74_1 H74A_1 109.6 . . ?
C73A C74_1 H74B_1 109.6 . . ?
C75A C74_1 H74A_1 109.6 . . ?
C75A C74_1 H74B_1 109.6 . . ?
C73B_1 C74_1 H74C_1 110.8 . . ?
C73B_1 C74_1 H74D_1 110.8 . . ?
H74A_1 C74_1 H74B_1 108.1 . . ?
H74C_1 C74_1 H74D_1 108.9 . . ?
C75B_1 C74_1 C73B_1 104.6(4) . . ?
C75B_1 C74_1 H74C_1 110.8 . . ?
C75B_1 C74_1 H74D_1 110.8 . . ?
C78A C77_1 H77C_1 110.1 . . ?
C78A C77_1 H77D_1 110.1 . . ?
C76A C77_1 C78A 108.2(4) . . ?
C76A C77_1 H77C_1 110.1 . . ?
C76A C77_1 H77D_1 110.1 . . ?
C78B_1 C77_1 H77A_1 111.6 . . ?
C78B_1 C77_1 H77B_1 111.6 . . ?
C78B_1 C77_1 C76B_1 100.6(5) . . ?
H77C_1 C77_1 H77D_1 108.4 . . ?
H77A_1 C77_1 H77B_1 109.4 . . ?
C76B_1 C77_1 H77A_1 111.6 . . ?
C76B_1 C77_1 H77B_1 111.6 . . ?
C14_1 C16_1 H16A_1 109.5 . . ?
C14_1 C16_1 H16B_1 109.5 . . ?
C14_1 C16_1 H16C_1 109.5 . . ?
H16A_1 C16_1 H16B_1 109.5 . . ?
H16A_1 C16_1 H16C_1 109.5 . . ?
H16B_1 C16_1 H16C_1 109.5 . . ?
C14_1 C17_1 H17A_1 109.5 . . ?
C14_1 C17_1 H17B_1 109.5 . . ?
C14_1 C17_1 H17C_1 109.5 . . ?
H17A_1 C17_1 H17B_1 109.5 . . ?
H17A_1 C17_1 H17C_1 109.5 . . ?
H17B_1 C17_1 H17C_1 109.5 . . ?
C14_1 C15_1 H15A_1 109.5 . . ?
C14_1 C15_1 H15B_1 109.5 . . ?
C14_1 C15_1 H15C_1 109.5 . . ?
H15A_1 C15_1 H15B_1 109.5 . . ?
H15A_1 C15_1 H15C_1 109.5 . . ?
H15B_1 C15_1 H15C_1 109.5 . . ?
C29_1 C31_1 H31A_1 109.5 . . ?
C29_1 C31_1 H31B_1 109.5 . . ?
C29_1 C31_1 H31C_1 109.5 . . ?
H31A_1 C31_1 H31B_1 109.5 . . ?
H31A_1 C31_1 H31C_1 109.5 . . ?
H31B_1 C31_1 H31C_1 109.5 . . ?
C29_1 C32_1 H32A_1 109.5 . . ?
C29_1 C32_1 H32B_1 109.5 . . ?
C29_1 C32_1 H32C_1 109.5 . . ?
H32A_1 C32_1 H32B_1 109.5 . . ?
H32A_1 C32_1 H32C_1 109.5 . . ?
H32B_1 C32_1 H32C_1 109.5 . . ?
C29_1 C30_1 H30A_1 109.5 . . ?
C29_1 C30_1 H30B_1 109.5 . . ?
C29_1 C30_1 H30C_1 109.5 . . ?
H30A_1 C30_1 H30B_1 109.5 . . ?
H30A_1 C30_1 H30C_1 109.5 . . ?
H30B_1 C30_1 H30C_1 109.5 . . ?
C53_1 C50_1 C48_1 110.8(3) . . ?
C53_1 C50_1 C51_1 107.9(4) . . ?
C52_1 C50_1 C48_1 108.8(3) . . ?
C52_1 C50_1 C53_1 108.9(4) . . ?
C52_1 C50_1 C51_1 108.9(4) . . ?
C51_1 C50_1 C48_1 111.5(3) . . ?
C63_1 C65_1 C67_1 107.7(3) . . ?
C68_1 C65_1 C63_1 111.0(3) . . ?
C68_1 C65_1 C67_1 106.2(4) . . ?
C66_1 C65_1 C63_1 112.2(3) . . ?
C66_1 C65_1 C68_1 111.3(5) . . ?
C66_1 C65_1 C67_1 108.2(5) . . ?
C80_1 C85_1 H85_1 119.3 . . ?
C84_1 C85_1 C80_1 121.4(3) . . ?
C84_1 C85_1 H85_1 119.3 . . ?
C82_1 C90_1 C92_1 108.8(3) . . ?
C82_1 C90_1 C93_1 112.1(3) . . ?
C91_1 C90_1 C82_1 110.5(3) . . ?
C91_1 C90_1 C92_1 110.8(3) . . ?
C91_1 C90_1 C93_1 107.5(3) . . ?
C93_1 C90_1 C92_1 107.1(3) . . ?
C82_1 C83_1 H83_1 117.7 . . ?
C82_1 C83_1 C84_1 124.7(3) . . ?
C84_1 C83_1 H83_1 117.7 . . ?
C95_1 C96_1 H96_1 119.2 . . ?
C97_1 C96_1 C95_1 121.5(3) . . ?
C97_1 C96_1 H96_1 119.2 . . ?
C99_1 C105_1 C106_1 110.5(3) . . ?
C107_1 C105_1 C99_1 109.3(3) . . ?
C107_1 C105_1 C106_1 109.3(3) . . ?
C108_1 C105_1 C99_1 112.1(3) . . ?
C108_1 C105_1 C106_1 107.9(3) . . ?
C108_1 C105_1 C107_1 107.7(3) . . ?
C99_1 C98_1 H98_1 117.9 . . ?
C99_1 C98_1 C97_1 124.1(3) . . ?
C97_1 C98_1 H98_1 117.9 . . ?
C76A C75B_1 C74_1 110.8(5) . . ?
C76A C75B_1 H75A_1 109.5 . . ?
C76A C75B_1 H75B_1 109.5 . . ?
C74_1 C75B_1 H75A_1 109.5 . . ?
C74_1 C75B_1 H75B_1 109.5 . . ?
H75A_1 C75B_1 H75B_1 108.1 . . ?
C75A C76B_1 C77_1 107.9(7) . . ?
C75A C76B_1 H76A_1 110.1 . . ?
C75A C76B_1 H76B_1 110.1 . . ?
C77_1 C76B_1 H76A_1 110.1 . . ?
C77_1 C76B_1 H76B_1 110.1 . . ?
H76A_1 C76B_1 H76B_1 108.4 . . ?
C50_1 C53_1 H53A_1 109.5 . . ?
C50_1 C53_1 H53B_1 109.5 . . ?
C50_1 C53_1 H53C_1 109.5 . . ?
H53A_1 C53_1 H53B_1 109.5 . . ?
H53A_1 C53_1 H53C_1 109.5 . . ?
H53B_1 C53_1 H53C_1 109.5 . . ?
C50_1 C52_1 H52A_1 109.5 . . ?
C50_1 C52_1 H52B_1 109.5 . . ?
C50_1 C52_1 H52C_1 109.5 . . ?
H52A_1 C52_1 H52B_1 109.5 . . ?
H52A_1 C52_1 H52C_1 109.5 . . ?
H52B_1 C52_1 H52C_1 109.5 . . ?
C50_1 C51_1 H51A_1 109.5 . . ?
C50_1 C51_1 H51B_1 109.5 . . ?
C50_1 C51_1 H51C_1 109.5 . . ?
H51A_1 C51_1 H51B_1 109.5 . . ?
H51A_1 C51_1 H51C_1 109.5 . . ?
H51B_1 C51_1 H51C_1 109.5 . . ?
C65_1 C68_1 H68A_1 109.5 . . ?
C65_1 C68_1 H68B_1 109.5 . . ?
C65_1 C68_1 H68C_1 109.5 . . ?
H68A_1 C68_1 H68B_1 109.5 . . ?
H68A_1 C68_1 H68C_1 109.5 . . ?
H68B_1 C68_1 H68C_1 109.5 . . ?
C65_1 C67_1 H67A_1 109.5 . . ?
C65_1 C67_1 H67B_1 109.5 . . ?
C65_1 C67_1 H67C_1 109.5 . . ?
H67A_1 C67_1 H67B_1 109.5 . . ?
H67A_1 C67_1 H67C_1 109.5 . . ?
H67B_1 C67_1 H67C_1 109.5 . . ?
C65_1 C66_1 H66A_1 109.5 . . ?
C65_1 C66_1 H66B_1 109.5 . . ?
C65_1 C66_1 H66C_1 109.5 . . ?
H66A_1 C66_1 H66B_1 109.5 . . ?
H66A_1 C66_1 H66C_1 109.5 . . ?
H66B_1 C66_1 H66C_1 109.5 . . ?
C85_1 C84_1 C83_1 116.9(3) . . ?
C85_1 C84_1 C86_1 123.1(3) . . ?
C83_1 C84_1 C86_1 120.0(3) . . ?
C90_1 C91_1 H91A_1 109.5 . . ?
C90_1 C91_1 H91B_1 109.5 . . ?
C90_1 C91_1 H91C_1 109.5 . . ?
H91A_1 C91_1 H91B_1 109.5 . . ?
H91A_1 C91_1 H91C_1 109.5 . . ?
H91B_1 C91_1 H91C_1 109.5 . . ?
C90_1 C92_1 H92A_1 109.5 . . ?
C90_1 C92_1 H92B_1 109.5 . . ?
C90_1 C92_1 H92C_1 109.5 . . ?
H92A_1 C92_1 H92B_1 109.5 . . ?
H92A_1 C92_1 H92C_1 109.5 . . ?
H92B_1 C92_1 H92C_1 109.5 . . ?
C90_1 C93_1 H93A_1 109.5 . . ?
C90_1 C93_1 H93B_1 109.5 . . ?
C90_1 C93_1 H93C_1 109.5 . . ?
H93A_1 C93_1 H93B_1 109.5 . . ?
H93A_1 C93_1 H93C_1 109.5 . . ?
H93B_1 C93_1 H93C_1 109.5 . . ?
C96_1 C97_1 C98_1 117.4(3) . . ?
C96_1 C97_1 C101_1 123.2(3) . . ?
C98_1 C97_1 C101_1 119.4(3) . . ?
C105_1 C106_1 H10A_1 109.5 . . ?
C105_1 C106_1 H10B_1 109.5 . . ?
C105_1 C106_1 H10C_1 109.5 . . ?
H10A_1 C106_1 H10B_1 109.5 . . ?
H10A_1 C106_1 H10C_1 109.5 . . ?
H10B_1 C106_1 H10C_1 109.5 . . ?
C105_1 C107_1 H10D_1 109.5 . . ?
C105_1 C107_1 H10E_1 109.5 . . ?
C105_1 C107_1 H10F_1 109.5 . . ?
H10D_1 C107_1 H10E_1 109.5 . . ?
H10D_1 C107_1 H10F_1 109.5 . . ?
H10E_1 C107_1 H10F_1 109.5 . . ?
C105_1 C108_1 H10G_1 109.5 . . ?
C105_1 C108_1 H10H_1 109.5 . . ?
C105_1 C108_1 H10I_1 109.5 . . ?
H10G_1 C108_1 H10H_1 109.5 . . ?
H10G_1 C108_1 H10I_1 109.5 . . ?
H10H_1 C108_1 H10I_1 109.5 . . ?
C84_1 C86_1 C89_1 108.6(4) . . ?
C87_1 C86_1 C84_1 112.9(3) . . ?
C87_1 C86_1 C88_1 112.7(5) . . ?
C87_1 C86_1 C89_1 106.6(5) . . ?
C88_1 C86_1 C84_1 108.8(4) . . ?
C88_1 C86_1 C89_1 106.8(5) . . ?
C97_1 C101_1 C103_1 109.3(3) . . ?
C104_1 C101_1 C97_1 108.9(3) . . ?
C104_1 C101_1 C103_1 108.5(4) . . ?
C102_1 C101_1 C97_1 112.2(3) . . ?
C102_1 C101_1 C103_1 107.1(4) . . ?
C102_1 C101_1 C104_1 110.8(4) . . ?
C86_1 C87_1 H87A_1 109.5 . . ?
C86_1 C87_1 H87B_1 109.5 . . ?
C86_1 C87_1 H87C_1 109.5 . . ?
H87A_1 C87_1 H87B_1 109.5 . . ?
H87A_1 C87_1 H87C_1 109.5 . . ?
H87B_1 C87_1 H87C_1 109.5 . . ?
C86_1 C88_1 H88A_1 109.5 . . ?
C86_1 C88_1 H88B_1 109.5 . . ?
C86_1 C88_1 H88C_1 109.5 . . ?
H88A_1 C88_1 H88B_1 109.5 . . ?
H88A_1 C88_1 H88C_1 109.5 . . ?
H88B_1 C88_1 H88C_1 109.5 . . ?
C86_1 C89_1 H89A_1 109.5 . . ?
C86_1 C89_1 H89B_1 109.5 . . ?
C86_1 C89_1 H89C_1 109.5 . . ?
H89A_1 C89_1 H89B_1 109.5 . . ?
H89A_1 C89_1 H89C_1 109.5 . . ?
H89B_1 C89_1 H89C_1 109.5 . . ?
C101_1 C103_1 H10J_1 109.5 . . ?
C101_1 C103_1 H10K_1 109.5 . . ?
C101_1 C103_1 H10L_1 109.5 . . ?
H10J_1 C103_1 H10K_1 109.5 . . ?
H10J_1 C103_1 H10L_1 109.5 . . ?
H10K_1 C103_1 H10L_1 109.5 . . ?
C101_1 C104_1 H10M_1 109.5 . . ?
C101_1 C104_1 H10N_1 109.5 . . ?
C101_1 C104_1 H10O_1 109.5 . . ?
H10M_1 C104_1 H10N_1 109.5 . . ?
H10M_1 C104_1 H10O_1 109.5 . . ?
H10N_1 C104_1 H10O_1 109.5 . . ?
C101_1 C102_1 H10P_1 109.5 . . ?
C101_1 C102_1 H10Q_1 109.5 . . ?
C101_1 C102_1 H10R_1 109.5 . . ?
H10P_1 C102_1 H10Q_1 109.5 . . ?
H10P_1 C102_1 H10R_1 109.5 . . ?
H10Q_1 C102_1 H10R_1 109.5 . . ?
C4_2 C3_2 C2_2 115.1(8) . . ?
C3_2 C4_2 C1 106.2(7) . . ?
C10_2 C4_2 C1 114.8(7) . . ?
C10_2 C4_2 C3_2 123.0(9) . . ?
C5_2 C4_2 C1 45.2(6) . . ?
C5_2 C4_2 C3_2 120.3(9) . . ?
C5_2 C4_2 C10_2 116.7(8) . . ?
C1_2 C2_2 C3_2 113.5(11) . . ?
C11_2 C2_2 C3_2 124.0(9) 2_657 . ?
C11_2 C2_2 C1_2 122.5(11) 2_657 . ?
C4_2 C10_2 C11_2 113.4(8) . . ?
C10_2 C10_2 C4_2 123.1(9) 2_657 . ?
C10_2 C10_2 C11_2 123.4(9) 2_657 . ?
C6_2 C5_2 C8_2 105.0(8) . . ?
C6_2 C5_2 C7_2 118.6(9) . . ?
C4_2 C5_2 C6_2 102.8(8) . . ?
C4_2 C5_2 C8_2 115.5(8) . . ?
C4_2 C5_2 C7_2 117.6(9) . . ?
C7_2 C5_2 C8_2 97.2(8) . . ?
O2_2 C1_2 C2_2 119.8(15) . . ?
C2_2 C11_2 C10_2 111.2(9) 2_657 . ?
O1_2 C11_2 C2_2 118.7(9) . 2_657 ?
O1_2 C11_2 C10_2 129.9(10) . . ?
F4_3 P1_3 F3_3 89.99(15) . . ?
F4_3 P1_3 F5_3 89.84(16) . . ?
F4_3 P1_3 F2_3 89.60(17) . . ?
F4_3 P1_3 F1_3 89.89(19) . . ?
F3_3 P1_3 F2_3 89.47(17) . . ?
F5_3 P1_3 F3_3 89.92(16) . . ?
F5_3 P1_3 F2_3 179.17(17) . . ?
F5_3 P1_3 F1_3 90.37(19) . . ?
F6_3 P1_3 F4_3 179.7(2) . . ?
F6_3 P1_3 F3_3 90.27(17) . . ?
F6_3 P1_3 F5_3 90.19(17) . . ?
F6_3 P1_3 F2_3 90.38(18) . . ?
F6_3 P1_3 F1_3 89.8(2) . . ?
F1_3 P1_3 F3_3 179.7(2) . . ?
F1_3 P1_3 F2_3 90.23(19) . . ?
H2A_4 C2_4 H2B_4 109.5 . . ?
H2A_4 C2_4 H2C_4 109.5 . . ?
H2B_4 C2_4 H2C_4 109.5 . . ?
C1_4 C2_4 H2A_4 109.5 . . ?
C1_4 C2_4 H2B_4 109.5 . . ?
C1_4 C2_4 H2C_4 109.5 . . ?
N1_4 C1_4 C2_4 179.2(4) . . ?
H1A_5 O1_5 H1B_5 104.5 . . ?
N1_6 C2_6 C1_6 174.0(19) . . ?
C2_6 C1_6 H1A_6 109.5 . . ?
C2_6 C1_6 H1B_6 109.5 . . ?
C2_6 C1_6 H1C_6 109.5 . . ?
H1A_6 C1_6 H1B_6 109.5 . . ?
H1A_6 C1_6 H1C_6 109.5 . . ?
H1B_6 C1_6 H1C_6 109.5 . . ?

loop_
_geom_bond_atom_site_label_1
_geom_bond_atom_site_label_2
_geom_bond_distance
_geom_bond_site_symmetry_2
_geom_bond_publ_flag
C73A H73A 1.0000 . ?
C73A N5_1 1.528(8) . ?
C73A C78B_1 1.546(10) . ?
C73A C74_1 1.518(8) . ?
C78A H78A 1.0000 . ?
C78A N6_1 1.494(5) . ?
C78A C73B_1 1.531(7) . ?
C78A C77_1 1.545(6) . ?
C75A H75A 0.9900 . ?
C75A H75B 0.9900 . ?
C75A C74_1 1.540(8) . ?
C75A C76B_1 1.546(11) . ?
C76A H76A 0.9900 . ?
C76A H76B 0.9900 . ?
C76A C77_1 1.533(6) . ?
C76A C75B_1 1.524(7) . ?
C37A H37A 1.0000 . ?
C37A N4_1 1.492(5) . ?
C37A C38B_1 1.555(8) . ?
C37A C42_1 1.534(5) . ?
C38A H38A 1.0000 . ?
C38A N3_1 1.521(8) . ?
C38A C37B_1 1.479(15) . ?
C38A C39_1 1.516(8) . ?
C41A H41A 0.9900 . ?
C41A H41B 0.9900 . ?
C41A C42_1 1.519(6) . ?
C41A C40B_1 1.541(9) . ?
C40A H40A 0.9900 . ?
C40A H40B 0.9900 . ?
C40A C39_1 1.544(9) . ?
C40A C41B_1 1.478(16) . ?
C1 C4_2 1.822(13) . ?
C3_1 H3_1 0.80(6) . ?
C3_1 C2_1 1.528(5) . ?
C3_1 C4_1 1.481(7) . ?
Mn1_1 O1_1 1.998(2) . ?
Mn1_1 O4_1 1.870(2) . ?
Mn1_1 O3_1 1.879(2) . ?
Mn1_1 N2_1 1.979(3) . ?
Mn1_1 N1_1 1.986(3) . ?
O1_1 Mn2_1 2.102(2) . ?
O4_1 C9_1 1.320(4) . ?
O3_1 C28_1 1.317(4) . ?
N2_1 C7_1 1.290(4) . ?
N2_1 C6_1 1.497(4) . ?
N1_1 C22_1 1.292(4) . ?
N1_1 C1_1 1.488(4) . ?
Mn2_1 O5_1 1.892(2) . ?
Mn2_1 O6_1 1.877(2) . ?
Mn2_1 O2_1 2.118(2) . ?
Mn2_1 N4_1 1.986(3) . ?
Mn2_1 N3_1 1.994(3) . ?
C9_1 C8_1 1.422(5) . ?
C9_1 C10_1 1.422(4) . ?
C28_1 C23_1 1.421(4) . ?
C28_1 C27_1 1.429(4) . ?
C7_1 H7_1 0.9500 . ?
C7_1 C8_1 1.435(5) . ?
C6_1 H6_1 1.0000 . ?
C6_1 C1_1 1.513(5) . ?
C6_1 C5_1 1.537(5) . ?
C22_1 H22_1 0.9500 . ?
C22_1 C23_1 1.442(4) . ?
C1_1 H1_1 1.0000 . ?
C1_1 C2_1 1.519(5) . ?
O5_1 C45_1 1.314(4) . ?
O6_1 C60_1 1.315(4) . ?
O2_1 Mn3_1 1.948(2) . ?
N4_1 C58_1 1.292(4) . ?
N4_1 C37B_1 1.530(8) . ?
N3_1 C43_1 1.290(4) . ?
N3_1 C38B_1 1.496(5) . ?
C8_1 C13_1 1.410(5) . ?
C10_1 C18_1 1.535(5) . ?
C10_1 C11_1 1.397(5) . ?
C23_1 C24_1 1.408(4) . ?
C27_1 C33_1 1.537(4) . ?
C27_1 C26_1 1.389(5) . ?
C5_1 H5A_1 0.9900 . ?
C5_1 H5B_1 0.9900 . ?
C5_1 C4_1 1.553(6) . ?
C2_1 H2A_1 0.9900 . ?
C2_1 H2B_1 0.9900 . ?
C45_1 C44_1 1.417(5) . ?
C45_1 C46_1 1.430(5) . ?
C60_1 C59_1 1.418(4) . ?
C60_1 C61_1 1.428(4) . ?
Mn3_1 O8_1 1.882(2) . ?
Mn3_1 O7_1 1.866(2) . ?
Mn3_1 N5_1 1.979(3) . ?
Mn3_1 N6_1 1.972(3) . ?
C58_1 H58_1 0.9500 . ?
C58_1 C59_1 1.433(4) . ?
C37B_1 H37B_1 1.0000 . ?
C37B_1 C42_1 1.520(8) . ?
C43_1 H43_1 0.9500 . ?
C43_1 C44_1 1.436(5) . ?
C38B_1 H38B_1 1.0000 . ?
C38B_1 C39_1 1.550(5) . ?
C13_1 H13_1 0.9500 . ?
C13_1 C12_1 1.368(5) . ?
C18_1 C19_1 1.536(5) . ?
C18_1 C21_1 1.537(5) . ?
C18_1 C20_1 1.534(4) . ?
C11_1 H11_1 0.9500 . ?
C11_1 C12_1 1.410(5) . ?
C24_1 H24_1 0.9500 . ?
C24_1 C25_1 1.375(5) . ?
C33_1 C34_1 1.537(5) . ?
C33_1 C36_1 1.540(5) . ?
C33_1 C35_1 1.536(5) . ?
C26_1 H26_1 0.9500 . ?
C26_1 C25_1 1.407(5) . ?
C4_1 H4A_1 0.9900 . ?
C4_1 H4B_1 0.9900 . ?
C44_1 C49_1 1.414(4) . ?
C46_1 C47_1 1.386(5) . ?
C46_1 C54_1 1.533(5) . ?
C59_1 C64_1 1.411(4) . ?
C61_1 C69_1 1.537(4) . ?
C61_1 C62_1 1.389(4) . ?
O8_1 C81_1 1.319(4) . ?
O7_1 C100_1 1.319(4) . ?
N5_1 C94_1 1.295(4) . ?
N5_1 C73B_1 1.528(6) . ?
N6_1 C79_1 1.294(4) . ?
N6_1 C78B_1 1.584(8) . ?
C42_1 H42A_1 0.9900 . ?
C42_1 H42B_1 0.9900 . ?
C42_1 H42C_1 0.9900 . ?
C42_1 H42D_1 0.9900 . ?
C42_1 C41B_1 1.553(9) . ?
C39_1 H39C_1 0.9900 . ?
C39_1 H39D_1 0.9900 . ?
C39_1 H39A_1 0.9900 . ?
C39_1 H39B_1 0.9900 . ?
C39_1 C40B_1 1.530(6) . ?
C12_1 C14_1 1.536(5) . ?
C19_1 H19A_1 0.9800 . ?
C19_1 H19B_1 0.9800 . ?
C19_1 H19C_1 0.9800 . ?
C21_1 H21A_1 0.9800 . ?
C21_1 H21B_1 0.9800 . ?
C21_1 H21C_1 0.9800 . ?
C20_1 H20A_1 0.9800 . ?
C20_1 H20B_1 0.9800 . ?
C20_1 H20C_1 0.9800 . ?
C25_1 C29_1 1.537(4) . ?
C34_1 H34A_1 0.9800 . ?
C34_1 H34B_1 0.9800 . ?
C34_1 H34C_1 0.9800 . ?
C36_1 H36A_1 0.9800 . ?
C36_1 H36B_1 0.9800 . ?
C36_1 H36C_1 0.9800 . ?
C35_1 H35A_1 0.9800 . ?
C35_1 H35B_1 0.9800 . ?
C35_1 H35C_1 0.9800 . ?
C49_1 H49_1 0.9500 . ?
C49_1 C48_1 1.371(5) . ?
C47_1 H47_1 0.9500 . ?
C47_1 C48_1 1.408(5) . ?
C54_1 C55_1 1.536(5) . ?
C54_1 C56_1 1.542(5) . ?
C54_1 C57_1 1.537(5) . ?
C64_1 H64_1 0.9500 . ?
C64_1 C63_1 1.375(5) . ?
C69_1 C72_1 1.537(5) . ?
C69_1 C70_1 1.533(5) . ?
C69_1 C71_1 1.537(5) . ?
C62_1 H62_1 0.9500 . ?
C62_1 C63_1 1.405(5) . ?
C81_1 C80_1 1.414(4) . ?
C81_1 C82_1 1.430(4) . ?
C100_1 C95_1 1.417(4) . ?
C100_1 C99_1 1.424(4) . ?
C94_1 H94_1 0.9500 . ?
C94_1 C95_1 1.436(5) . ?
C73B_1 H73B_1 1.0000 . ?
C73B_1 C74_1 1.575(6) . ?
C79_1 H79_1 0.9500 . ?
C79_1 C80_1 1.431(5) . ?
C78B_1 H78B_1 1.0000 . ?
C78B_1 C77_1 1.611(8) . ?
C41B_1 H41A_1 0.9900 . ?
C41B_1 H41B_1 0.9900 . ?
C40B_1 H40A_1 0.9900 . ?
C40B_1 H40B_1 0.9900 . ?
C14_1 C16_1 1.521(6) . ?
C14_1 C17_1 1.522(6) . ?
C14_1 C15_1 1.538(6) . ?
C29_1 C31_1 1.536(5) . ?
C29_1 C32_1 1.539(6) . ?
C29_1 C30_1 1.531(6) . ?
C48_1 C50_1 1.540(5) . ?
C55_1 H55A_1 0.9800 . ?
C55_1 H55B_1 0.9800 . ?
C55_1 H55C_1 0.9800 . ?
C56_1 H56A_1 0.9800 . ?
C56_1 H56B_1 0.9800 . ?
C56_1 H56C_1 0.9800 . ?
C57_1 H57A_1 0.9800 . ?
C57_1 H57B_1 0.9800 . ?
C57_1 H57C_1 0.9800 . ?
C63_1 C65_1 1.533(4) . ?
C72_1 H72A_1 0.9800 . ?
C72_1 H72B_1 0.9800 . ?
C72_1 H72C_1 0.9800 . ?
C70_1 H70A_1 0.9800 . ?
C70_1 H70B_1 0.9800 . ?
C70_1 H70C_1 0.9800 . ?
C71_1 H71A_1 0.9800 . ?
C71_1 H71B_1 0.9800 . ?
C71_1 H71C_1 0.9800 . ?
C80_1 C85_1 1.413(4) . ?
C82_1 C90_1 1.532(4) . ?
C82_1 C83_1 1.385(5) . ?
C95_1 C96_1 1.416(4) . ?
C99_1 C105_1 1.539(4) . ?
C99_1 C98_1 1.381(4) . ?
C74_1 H74A_1 0.9900 . ?
C74_1 H74B_1 0.9900 . ?
C74_1 H74C_1 0.9900 . ?
C74_1 H74D_1 0.9900 . ?
C74_1 C75B_1 1.572(6) . ?
C77_1 H77C_1 0.9900 . ?
C77_1 H77D_1 0.9900 . ?
C77_1 H77A_1 0.9900 . ?
C77_1 H77B_1 0.9900 . ?
C77_1 C76B_1 1.621(9) . ?
C16_1 H16A_1 0.9800 . ?
C16_1 H16B_1 0.9800 . ?
C16_1 H16C_1 0.9800 . ?
C17_1 H17A_1 0.9800 . ?
C17_1 H17B_1 0.9800 . ?
C17_1 H17C_1 0.9800 . ?
C15_1 H15A_1 0.9800 . ?
C15_1 H15B_1 0.9800 . ?
C15_1 H15C_1 0.9800 . ?
C31_1 H31A_1 0.9800 . ?
C31_1 H31B_1 0.9800 . ?
C31_1 H31C_1 0.9800 . ?
C32_1 H32A_1 0.9800 . ?
C32_1 H32B_1 0.9800 . ?
C32_1 H32C_1 0.9800 . ?
C30_1 H30A_1 0.9800 . ?
C30_1 H30B_1 0.9800 . ?
C30_1 H30C_1 0.9800 . ?
C50_1 C53_1 1.528(6) . ?
C50_1 C52_1 1.519(6) . ?
C50_1 C51_1 1.537(7) . ?
C65_1 C68_1 1.507(6) . ?
C65_1 C67_1 1.534(7) . ?
C65_1 C66_1 1.482(7) . ?
C85_1 H85_1 0.9500 . ?
C85_1 C84_1 1.369(5) . ?
C90_1 C91_1 1.529(5) . ?
C90_1 C92_1 1.541(5) . ?
C90_1 C93_1 1.537(5) . ?
C83_1 H83_1 0.9500 . ?
C83_1 C84_1 1.414(5) . ?
C96_1 H96_1 0.9500 . ?
C96_1 C97_1 1.365(5) . ?
C105_1 C106_1 1.540(4) . ?
C105_1 C107_1 1.537(4) . ?
C105_1 C108_1 1.534(4) . ?
C98_1 H98_1 0.9500 . ?
C98_1 C97_1 1.411(5) . ?
C75B_1 H75A_1 0.9900 . ?
C75B_1 H75B_1 0.9900 . ?
C76B_1 H76A_1 0.9900 . ?
C76B_1 H76B_1 0.9900 . ?
C53_1 H53A_1 0.9800 . ?
C53_1 H53B_1 0.9800 . ?
C53_1 H53C_1 0.9800 . ?
C52_1 H52A_1 0.9800 . ?
C52_1 H52B_1 0.9800 . ?
C52_1 H52C_1 0.9800 . ?
C51_1 H51A_1 0.9800 . ?
C51_1 H51B_1 0.9800 . ?
C51_1 H51C_1 0.9800 . ?
C68_1 H68A_1 0.9800 . ?
C68_1 H68B_1 0.9800 . ?
C68_1 H68C_1 0.9800 . ?
C67_1 H67A_1 0.9800 . ?
C67_1 H67B_1 0.9800 . ?
C67_1 H67C_1 0.9800 . ?
C66_1 H66A_1 0.9800 . ?
C66_1 H66B_1 0.9800 . ?
C66_1 H66C_1 0.9800 . ?
C84_1 C86_1 1.533(5) . ?
C91_1 H91A_1 0.9800 . ?
C91_1 H91B_1 0.9800 . ?
C91_1 H91C_1 0.9800 . ?
C92_1 H92A_1 0.9800 . ?
C92_1 H92B_1 0.9800 . ?
C92_1 H92C_1 0.9800 . ?
C93_1 H93A_1 0.9800 . ?
C93_1 H93B_1 0.9800 . ?
C93_1 H93C_1 0.9800 . ?
C97_1 C101_1 1.542(4) . ?
C106_1 H10A_1 0.9800 . ?
C106_1 H10B_1 0.9800 . ?
C106_1 H10C_1 0.9800 . ?
C107_1 H10D_1 0.9800 . ?
C107_1 H10E_1 0.9800 . ?
C107_1 H10F_1 0.9800 . ?
C108_1 H10G_1 0.9800 . ?
C108_1 H10H_1 0.9800 . ?
C108_1 H10I_1 0.9800 . ?
C86_1 C87_1 1.478(7) . ?
C86_1 C88_1 1.508(7) . ?
C86_1 C89_1 1.552(8) . ?
C101_1 C103_1 1.562(6) . ?
C101_1 C104_1 1.530(6) . ?
C101_1 C102_1 1.503(6) . ?
C87_1 H87A_1 0.9800 . ?
C87_1 H87B_1 0.9800 . ?
C87_1 H87C_1 0.9800 . ?
C88_1 H88A_1 0.9800 . ?
C88_1 H88B_1 0.9800 . ?
C88_1 H88C_1 0.9800 . ?
C89_1 H89A_1 0.9800 . ?
C89_1 H89B_1 0.9800 . ?
C89_1 H89C_1 0.9800 . ?
C103_1 H10J_1 0.9800 . ?
C103_1 H10K_1 0.9800 . ?
C103_1 H10L_1 0.9800 . ?
C104_1 H10M_1 0.9800 . ?
C104_1 H10N_1 0.9800 . ?
C104_1 H10O_1 0.9800 . ?
C102_1 H10P_1 0.9800 . ?
C102_1 H10Q_1 0.9800 . ?
C102_1 H10R_1 0.9800 . ?
C6_2 C5_2 1.449(10) . ?
C3_2 C4_2 1.428(10) . ?
C3_2 C2_2 1.537(13) . ?
C4_2 C10_2 1.404(11) . ?
C4_2 C5_2 1.261(12) . ?
C2_2 C1_2 1.512(15) . ?
C2_2 C11_2 1.452(15) 2_657 ?
C10_2 C10_2 1.308(15) 2_657 ?
C10_2 C11_2 1.590(12) . ?
C5_2 C8_2 1.671(14) . ?
C5_2 C7_2 1.658(13) . ?
C1_2 O2_2 1.274(16) . ?
C11_2 O1_2 1.418(12) . ?
F4_3 P1_3 1.588(3) . ?
P1_3 F3_3 1.602(3) . ?
P1_3 F5_3 1.595(3) . ?
P1_3 F2_3 1.608(3) . ?
P1_3 F6_3 1.587(3) . ?
P1_3 F1_3 1.601(3) . ?
C2_4 H2A_4 0.9800 . ?
C2_4 H2B_4 0.9800 . ?
C2_4 H2C_4 0.9800 . ?
C2_4 C1_4 1.458(6) . ?
N1_4 C1_4 1.142(5) . ?
O1_5 H1A_5 0.8701 . ?
O1_5 H1B_5 0.8701 . ?
C2_6 N1_6 1.053(19) . ?
C2_6 C1_6 1.43(2) . ?
C1_6 H1A_6 0.9800 . ?
C1_6 H1B_6 0.9800 . ?
C1_6 H1C_6 0.9800 . ?

loop_
_geom_torsion_atom_site_label_1
_geom_torsion_atom_site_label_2
_geom_torsion_atom_site_label_3
_geom_torsion_atom_site_label_4
_geom_torsion
_geom_torsion_site_symmetry_1
_geom_torsion_site_symmetry_2
_geom_torsion_site_symmetry_3
_geom_torsion_site_symmetry_4
_geom_torsion_publ_flag
C73A N5_1 C94_1 C95_1 -162.0(5) . . . . ?
C73A C78B_1 C77_1 C76B_1 -67.2(7) . . . . ?
C78A N6_1 C79_1 C80_1 166.4(4) . . . . ?
C78A C73B_1 C74_1 C75B_1 64.0(5) . . . . ?
C37A N4_1 C58_1 C59_1 -167.1(4) . . . . ?
C37A C38B_1 C39_1 C40B_1 -58.5(5) . . . . ?
C38A N3_1 C43_1 C44_1 158.8(6) . . . . ?
C38A C37B_1 C42_1 C41B_1 57.9(11) . . . . ?
C1 C4_2 C10_2 C10_2 -133.0(9) . . . 2_657 ?
C1 C4_2 C10_2 C11_2 50.9(9) . . . . ?
C1 C4_2 C5_2 C6_2 169.7(13) . . . . ?
C1 C4_2 C5_2 C8_2 56.0(9) . . . . ?
C1 C4_2 C5_2 C7_2 -57.9(10) . . . . ?
Mn1_1 O4_1 C9_1 C8_1 23.7(4) . . . . ?
Mn1_1 O4_1 C9_1 C10_1 -158.5(2) . . . . ?
Mn1_1 O3_1 C28_1 C23_1 17.9(4) . . . . ?
Mn1_1 O3_1 C28_1 C27_1 -163.5(2) . . . . ?
Mn1_1 N2_1 C7_1 C8_1 -7.8(5) . . . . ?
Mn1_1 N2_1 C6_1 C1_1 -34.8(3) . . . . ?
Mn1_1 N2_1 C6_1 C5_1 -156.4(3) . . . . ?
Mn1_1 N1_1 C22_1 C23_1 -0.2(5) . . . . ?
Mn1_1 N1_1 C1_1 C6_1 -45.0(3) . . . . ?
Mn1_1 N1_1 C1_1 C2_1 -169.1(3) . . . . ?
O1_1 Mn1_1 O4_1 C9_1 63.0(3) . . . . ?
O1_1 Mn1_1 O3_1 C28_1 -109.2(3) . . . . ?
O1_1 Mn2_1 O5_1 C45_1 -86.0(3) . . . . ?
O1_1 Mn2_1 O6_1 C60_1 97.9(3) . . . . ?
O4_1 Mn1_1 O3_1 C28_1 150.8(3) . . . . ?
O4_1 C9_1 C8_1 C7_1 -1.5(5) . . . . ?
O4_1 C9_1 C8_1 C13_1 177.6(3) . . . . ?
O4_1 C9_1 C10_1 C18_1 4.3(4) . . . . ?
O4_1 C9_1 C10_1 C11_1 -177.0(3) . . . . ?
O3_1 Mn1_1 O4_1 C9_1 162.9(3) . . . . ?
O3_1 C28_1 C23_1 C22_1 -2.7(5) . . . . ?
O3_1 C28_1 C23_1 C24_1 176.7(3) . . . . ?
O3_1 C28_1 C27_1 C33_1 5.0(4) . . . . ?
O3_1 C28_1 C27_1 C26_1 -176.3(3) . . . . ?
N2_1 Mn1_1 O4_1 C9_1 -28.6(3) . . . . ?
N2_1 Mn1_1 O3_1 C28_1 37.6(6) . . . . ?
N2_1 C7_1 C8_1 C9_1 -5.9(6) . . . . ?
N2_1 C7_1 C8_1 C13_1 175.0(4) . . . . ?
N2_1 C6_1 C1_1 N1_1 49.9(4) . . . . ?
N2_1 C6_1 C1_1 C2_1 177.2(3) . . . . ?
N2_1 C6_1 C5_1 C4_1 176.8(3) . . . . ?
N1_1 Mn1_1 O4_1 C9_1 -84.2(6) . . . . ?
N1_1 Mn1_1 O3_1 C28_1 -18.4(3) . . . . ?
N1_1 C22_1 C23_1 C28_1 -5.8(5) . . . . ?
N1_1 C22_1 C23_1 C24_1 174.8(3) . . . . ?
N1_1 C1_1 C2_1 C3_1 176.8(4) . . . . ?
Mn2_1 O5_1 C45_1 C44_1 -5.0(5) . . . . ?
Mn2_1 O5_1 C45_1 C46_1 175.8(2) . . . . ?
Mn2_1 O6_1 C60_1 C59_1 -10.5(4) . . . . ?
Mn2_1 O6_1 C60_1 C61_1 170.7(2) . . . . ?
Mn2_1 N4_1 C58_1 C59_1 1.1(5) . . . . ?
Mn2_1 N4_1 C37B_1 C38A -38.3(9) . . . . ?
Mn2_1 N4_1 C37B_1 C42_1 -161.4(6) . . . . ?
Mn2_1 N3_1 C43_1 C44_1 -1.9(5) . . . . ?
Mn2_1 N3_1 C38B_1 C37A 41.5(4) . . . . ?
Mn2_1 N3_1 C38B_1 C39_1 160.8(3) . . . . ?
C9_1 C8_1 C13_1 C12_1 -0.1(5) . . . . ?
C9_1 C10_1 C18_1 C19_1 -63.1(4) . . . . ?
C9_1 C10_1 C18_1 C21_1 57.6(4) . . . . ?
C9_1 C10_1 C18_1 C20_1 176.9(3) . . . . ?
C9_1 C10_1 C11_1 C12_1 -1.2(5) . . . . ?
C28_1 C23_1 C24_1 C25_1 0.0(5) . . . . ?
C28_1 C27_1 C33_1 C34_1 60.8(4) . . . . ?
C28_1 C27_1 C33_1 C36_1 -61.0(4) . . . . ?
C28_1 C27_1 C33_1 C35_1 179.6(3) . . . . ?
C28_1 C27_1 C26_1 C25_1 -1.1(5) . . . . ?
C7_1 N2_1 C6_1 C1_1 143.4(3) . . . . ?
C7_1 N2_1 C6_1 C5_1 21.8(5) . . . . ?
C7_1 C8_1 C13_1 C12_1 179.0(3) . . . . ?
C6_1 N2_1 C7_1 C8_1 174.3(3) . . . . ?
C6_1 C1_1 C2_1 C3_1 55.9(5) . . . . ?
C6_1 C5_1 C4_1 C3_1 -57.3(5) . . . . ?
C22_1 N1_1 C1_1 C6_1 136.2(3) . . . . ?
C22_1 N1_1 C1_1 C2_1 12.0(5) . . . . ?
C22_1 C23_1 C24_1 C25_1 179.5(3) . . . . ?
C1_1 N1_1 C22_1 C23_1 178.5(3) . . . . ?
C1_1 C6_1 C5_1 C4_1 58.0(5) . . . . ?
O5_1 Mn2_1 O6_1 C60_1 -170.0(3) . . . . ?
O5_1 C45_1 C44_1 C43_1 2.5(5) . . . . ?
O5_1 C45_1 C44_1 C49_1 -177.1(3) . . . . ?
O5_1 C45_1 C46_1 C47_1 177.4(3) . . . . ?
O5_1 C45_1 C46_1 C54_1 -1.6(5) . . . . ?
O6_1 Mn2_1 O5_1 C45_1 179.7(3) . . . . ?
O6_1 C60_1 C59_1 C58_1 3.4(5) . . . . ?
O6_1 C60_1 C59_1 C64_1 -175.6(3) . . . . ?
O6_1 C60_1 C61_1 C69_1 -3.9(4) . . . . ?
O6_1 C60_1 C61_1 C62_1 175.5(3) . . . . ?
O2_1 Mn2_1 O5_1 C45_1 89.8(3) . . . . ?
O2_1 Mn2_1 O6_1 C60_1 -77.5(3) . . . . ?
O2_1 Mn3_1 O8_1 C81_1 -78.8(3) . . . . ?
O2_1 Mn3_1 O7_1 C100_1 93.3(3) . . . . ?
N4_1 C37A C38B_1 N3_1 -54.5(5) . . . . ?
N4_1 C37A C38B_1 C39_1 -176.3(3) . . . . ?
N4_1 C37A C42_1 C41A -176.4(4) . . . . ?
N4_1 Mn2_1 O6_1 C60_1 9.9(3) . . . . ?
N4_1 C58_1 C59_1 C60_1 1.1(5) . . . . ?
N4_1 C58_1 C59_1 C64_1 -179.8(3) . . . . ?
N4_1 C37B_1 C42_1 C41B_1 177.8(7) . . . . ?
N3_1 C38A C37B_1 N4_1 50.3(10) . . . . ?
N3_1 C38A C37B_1 C42_1 174.9(6) . . . . ?
N3_1 C38A C39_1 C40A 174.4(7) . . . . ?
N3_1 Mn2_1 O5_1 C45_1 3.5(3) . . . . ?
N3_1 C43_1 C44_1 C45_1 1.0(5) . . . . ?
N3_1 C43_1 C44_1 C49_1 -179.4(3) . . . . ?
N3_1 C38B_1 C39_1 C40B_1 -174.6(4) . . . . ?
C8_1 C9_1 C10_1 C18_1 -177.8(3) . . . . ?
C8_1 C9_1 C10_1 C11_1 0.8(4) . . . . ?
C8_1 C13_1 C12_1 C11_1 -0.3(5) . . . . ?
C8_1 C13_1 C12_1 C14_1 180.0(3) . . . . ?
C10_1 C9_1 C8_1 C7_1 -179.3(3) . . . . ?
C10_1 C9_1 C8_1 C13_1 -0.2(5) . . . . ?
C10_1 C11_1 C12_1 C13_1 1.0(5) . . . . ?
C10_1 C11_1 C12_1 C14_1 -179.3(3) . . . . ?
C23_1 C28_1 C27_1 C33_1 -176.3(3) . . . . ?
C23_1 C28_1 C27_1 C26_1 2.4(4) . . . . ?
C23_1 C24_1 C25_1 C26_1 1.4(5) . . . . ?
C23_1 C24_1 C25_1 C29_1 179.9(3) . . . . ?
C27_1 C28_1 C23_1 C22_1 178.6(3) . . . . ?
C27_1 C28_1 C23_1 C24_1 -2.0(4) . . . . ?
C27_1 C26_1 C25_1 C24_1 -0.8(5) . . . . ?
C27_1 C26_1 C25_1 C29_1 -179.4(3) . . . . ?
C5_1 C6_1 C1_1 N1_1 173.6(3) . . . . ?
C5_1 C6_1 C1_1 C2_1 -59.2(4) . . . . ?
C2_1 C3_1 C4_1 C5_1 57.5(5) . . . . ?
C45_1 C44_1 C49_1 C48_1 -0.5(5) . . . . ?
C45_1 C46_1 C47_1 C48_1 -0.1(5) . . . . ?
C45_1 C46_1 C54_1 C55_1 -59.8(4) . . . . ?
C45_1 C46_1 C54_1 C56_1 61.5(4) . . . . ?
C45_1 C46_1 C54_1 C57_1 -179.2(3) . . . . ?
C60_1 C59_1 C64_1 C63_1 -0.7(5) . . . . ?
C60_1 C61_1 C69_1 C72_1 -60.2(4) . . . . ?
C60_1 C61_1 C69_1 C70_1 61.5(4) . . . . ?
C60_1 C61_1 C69_1 C71_1 -177.6(3) . . . . ?
C60_1 C61_1 C62_1 C63_1 1.3(5) . . . . ?
Mn3_1 O8_1 C81_1 C80_1 -10.0(4) . . . . ?
Mn3_1 O8_1 C81_1 C82_1 171.5(2) . . . . ?
Mn3_1 O7_1 C100_1 C95_1 -2.7(5) . . . . ?
Mn3_1 O7_1 C100_1 C99_1 176.8(2) . . . . ?
Mn3_1 N5_1 C94_1 C95_1 -6.0(6) . . . . ?
Mn3_1 N5_1 C73B_1 C78A -35.7(5) . . . . ?
Mn3_1 N5_1 C73B_1 C74_1 -153.0(3) . . . . ?
Mn3_1 N6_1 C79_1 C80_1 6.8(6) . . . . ?
Mn3_1 N6_1 C78B_1 C73A 46.0(6) . . . . ?
Mn3_1 N6_1 C78B_1 C77_1 158.9(4) . . . . ?
C58_1 N4_1 C37B_1 C38A 161.0(6) . . . . ?
C58_1 N4_1 C37B_1 C42_1 37.8(10) . . . . ?
C58_1 C59_1 C64_1 C63_1 -179.9(3) . . . . ?
C37B_1 C38A N3_1 Mn2_1 -43.0(9) . . . . ?
C37B_1 C38A N3_1 C43_1 153.7(6) . . . . ?
C37B_1 C38A C39_1 C40A 55.6(11) . . . . ?
C37B_1 N4_1 C58_1 C59_1 159.4(6) . . . . ?
C37B_1 C42_1 C41B_1 C40A -53.7(12) . . . . ?
C43_1 N3_1 C38B_1 C37A -151.1(4) . . . . ?
C43_1 N3_1 C38B_1 C39_1 -31.8(6) . . . . ?
C43_1 C44_1 C49_1 C48_1 179.9(3) . . . . ?
C38B_1 C37A N4_1 Mn2_1 45.9(4) . . . . ?
C38B_1 C37A N4_1 C58_1 -144.5(4) . . . . ?
C38B_1 C37A C42_1 C41A -61.7(5) . . . . ?
C38B_1 N3_1 C43_1 C44_1 -167.5(4) . . . . ?
C38B_1 C39_1 C40B_1 C41A 56.8(6) . . . . ?
C13_1 C12_1 C14_1 C16_1 118.6(4) . . . . ?
C13_1 C12_1 C14_1 C17_1 -120.4(4) . . . . ?
C13_1 C12_1 C14_1 C15_1 -0.2(5) . . . . ?
C18_1 C10_1 C11_1 C12_1 177.4(3) . . . . ?
C11_1 C10_1 C18_1 C19_1 118.3(3) . . . . ?
C11_1 C10_1 C18_1 C21_1 -121.0(3) . . . . ?
C11_1 C10_1 C18_1 C20_1 -1.7(4) . . . . ?
C11_1 C12_1 C14_1 C16_1 -61.1(5) . . . . ?
C11_1 C12_1 C14_1 C17_1 59.8(5) . . . . ?
C11_1 C12_1 C14_1 C15_1 -180.0(4) . . . . ?
C24_1 C25_1 C29_1 C31_1 -70.0(4) . . . . ?
C24_1 C25_1 C29_1 C32_1 171.4(3) . . . . ?
C24_1 C25_1 C29_1 C30_1 49.1(5) . . . . ?
C33_1 C27_1 C26_1 C25_1 177.7(3) . . . . ?
C26_1 C27_1 C33_1 C34_1 -117.9(3) . . . . ?
C26_1 C27_1 C33_1 C36_1 120.3(3) . . . . ?
C26_1 C27_1 C33_1 C35_1 0.9(5) . . . . ?
C26_1 C25_1 C29_1 C31_1 108.5(4) . . . . ?
C26_1 C25_1 C29_1 C32_1 -10.1(5) . . . . ?
C26_1 C25_1 C29_1 C30_1 -132.4(4) . . . . ?
C4_1 C3_1 C2_1 C1_1 -55.7(5) . . . . ?
C44_1 C45_1 C46_1 C47_1 -1.8(5) . . . . ?
C44_1 C45_1 C46_1 C54_1 179.2(3) . . . . ?
C44_1 C49_1 C48_1 C47_1 -1.3(5) . . . . ?
C44_1 C49_1 C48_1 C50_1 -179.6(3) . . . . ?
C46_1 C45_1 C44_1 C43_1 -178.3(3) . . . . ?
C46_1 C45_1 C44_1 C49_1 2.1(5) . . . . ?
C46_1 C47_1 C48_1 C49_1 1.6(6) . . . . ?
C46_1 C47_1 C48_1 C50_1 180.0(3) . . . . ?
C59_1 C60_1 C61_1 C69_1 177.3(3) . . . . ?
C59_1 C60_1 C61_1 C62_1 -3.4(4) . . . . ?
C59_1 C64_1 C63_1 C62_1 -1.4(5) . . . . ?
C59_1 C64_1 C63_1 C65_1 176.3(3) . . . . ?
C61_1 C60_1 C59_1 C58_1 -177.8(3) . . . . ?
C61_1 C60_1 C59_1 C64_1 3.2(4) . . . . ?
C61_1 C62_1 C63_1 C64_1 1.1(5) . . . . ?
C61_1 C62_1 C63_1 C65_1 -176.6(3) . . . . ?
O8_1 Mn3_1 O7_1 C100_1 -162.4(3) . . . . ?
O8_1 C81_1 C80_1 C79_1 -2.5(5) . . . . ?
O8_1 C81_1 C80_1 C85_1 178.2(3) . . . . ?
O8_1 C81_1 C82_1 C90_1 2.1(4) . . . . ?
O8_1 C81_1 C82_1 C83_1 -178.4(3) . . . . ?
O7_1 Mn3_1 O8_1 C81_1 -179.3(3) . . . . ?
O7_1 C100_1 C95_1 C94_1 5.6(5) . . . . ?
O7_1 C100_1 C95_1 C96_1 -177.8(3) . . . . ?
O7_1 C100_1 C99_1 C105_1 -2.2(4) . . . . ?
O7_1 C100_1 C99_1 C98_1 179.0(3) . . . . ?
N5_1 C73A C78B_1 N6_1 -63.4(6) . . . . ?
N5_1 C73A C78B_1 C77_1 -175.3(5) . . . . ?
N5_1 C73A C74_1 C75A -171.2(6) . . . . ?
N5_1 Mn3_1 O8_1 C81_1 84.7(4) . . . . ?
N5_1 Mn3_1 O7_1 C100_1 -2.6(3) . . . . ?
N5_1 C94_1 C95_1 C100_1 -1.0(6) . . . . ?
N5_1 C94_1 C95_1 C96_1 -177.7(4) . . . . ?
N5_1 C73B_1 C74_1 C75B_1 178.8(4) . . . . ?
N6_1 C78A C73B_1 N5_1 52.8(5) . . . . ?
N6_1 C78A C73B_1 C74_1 171.5(4) . . . . ?
N6_1 C78A C77_1 C76A 179.1(4) . . . . ?
N6_1 Mn3_1 O8_1 C81_1 15.1(3) . . . . ?
N6_1 Mn3_1 O7_1 C100_1 -63.8(6) . . . . ?
N6_1 C79_1 C80_1 C81_1 3.7(6) . . . . ?
N6_1 C79_1 C80_1 C85_1 -177.0(4) . . . . ?
N6_1 C78B_1 C77_1 C76B_1 -175.7(5) . . . . ?
C42_1 C37A N4_1 Mn2_1 163.8(3) . . . . ?
C42_1 C37A N4_1 C58_1 -26.6(6) . . . . ?
C42_1 C37A C38B_1 N3_1 -177.1(3) . . . . ?
C42_1 C37A C38B_1 C39_1 61.1(5) . . . . ?
C42_1 C41A C40B_1 C39_1 -58.1(6) . . . . ?
C39_1 C38A N3_1 Mn2_1 -165.1(6) . . . . ?
C39_1 C38A N3_1 C43_1 31.6(10) . . . . ?
C39_1 C38A C37B_1 N4_1 174.3(6) . . . . ?
C39_1 C38A C37B_1 C42_1 -61.2(11) . . . . ?
C39_1 C40A C41B_1 C42_1 51.1(13) . . . . ?
C49_1 C48_1 C50_1 C53_1 -132.8(4) . . . . ?
C49_1 C48_1 C50_1 C52_1 107.5(5) . . . . ?
C49_1 C48_1 C50_1 C51_1 -12.6(6) . . . . ?
C47_1 C46_1 C54_1 C55_1 121.2(4) . . . . ?
C47_1 C46_1 C54_1 C56_1 -117.5(4) . . . . ?
C47_1 C46_1 C54_1 C57_1 1.8(5) . . . . ?
C47_1 C48_1 C50_1 C53_1 49.0(5) . . . . ?
C47_1 C48_1 C50_1 C52_1 -70.7(5) . . . . ?
C47_1 C48_1 C50_1 C51_1 169.2(4) . . . . ?
C54_1 C46_1 C47_1 C48_1 179.0(3) . . . . ?
C64_1 C63_1 C65_1 C68_1 132.8(4) . . . . ?
C64_1 C63_1 C65_1 C67_1 -111.3(5) . . . . ?
C64_1 C63_1 C65_1 C66_1 7.6(6) . . . . ?
C69_1 C61_1 C62_1 C63_1 -179.3(3) . . . . ?
C62_1 C61_1 C69_1 C72_1 120.4(3) . . . . ?
C62_1 C61_1 C69_1 C70_1 -117.8(3) . . . . ?
C62_1 C61_1 C69_1 C71_1 3.0(5) . . . . ?
C62_1 C63_1 C65_1 C68_1 -49.6(5) . . . . ?
C62_1 C63_1 C65_1 C67_1 66.3(5) . . . . ?
C62_1 C63_1 C65_1 C66_1 -174.8(5) . . . . ?
C81_1 C80_1 C85_1 C84_1 0.7(5) . . . . ?
C81_1 C82_1 C90_1 C91_1 -56.5(4) . . . . ?
C81_1 C82_1 C90_1 C92_1 65.3(4) . . . . ?
C81_1 C82_1 C90_1 C93_1 -176.4(3) . . . . ?
C81_1 C82_1 C83_1 C84_1 -0.2(5) . . . . ?
C100_1 C95_1 C96_1 C97_1 -1.8(5) . . . . ?
C100_1 C99_1 C105_1 C106_1 64.7(4) . . . . ?
C100_1 C99_1 C105_1 C107_1 -55.6(4) . . . . ?
C100_1 C99_1 C105_1 C108_1 -175.0(3) . . . . ?
C100_1 C99_1 C98_1 C97_1 -0.6(5) . . . . ?
C94_1 N5_1 C73B_1 C78A 156.6(4) . . . . ?
C94_1 N5_1 C73B_1 C74_1 39.3(6) . . . . ?
C94_1 C95_1 C96_1 C97_1 174.9(3) . . . . ?
C73B_1 C78A N6_1 Mn3_1 -49.9(4) . . . . ?
C73B_1 C78A N6_1 C79_1 147.8(4) . . . . ?
C73B_1 C78A C77_1 C76A 67.2(5) . . . . ?
C73B_1 N5_1 C94_1 C95_1 159.9(4) . . . . ?
C73B_1 C74_1 C75B_1 C76A -60.7(6) . . . . ?
C79_1 N6_1 C78B_1 C73A -150.5(5) . . . . ?
C79_1 N6_1 C78B_1 C77_1 -37.6(7) . . . . ?
C79_1 C80_1 C85_1 C84_1 -178.7(3) . . . . ?
C78B_1 C73A N5_1 Mn3_1 58.3(6) . . . . ?
C78B_1 C73A N5_1 C94_1 -142.1(5) . . . . ?
C78B_1 C73A C74_1 C75A -66.6(8) . . . . ?
C78B_1 N6_1 C79_1 C80_1 -154.0(5) . . . . ?
C78B_1 C77_1 C76B_1 C75A 68.5(8) . . . . ?
C41B_1 C40A C39_1 C38A -50.6(12) . . . . ?
C40B_1 C41A C42_1 C37A 60.2(6) . . . . ?
C80_1 C81_1 C82_1 C90_1 -176.4(3) . . . . ?
C80_1 C81_1 C82_1 C83_1 3.1(4) . . . . ?
C80_1 C85_1 C84_1 C83_1 2.1(5) . . . . ?
C80_1 C85_1 C84_1 C86_1 -177.3(3) . . . . ?
C82_1 C81_1 C80_1 C79_1 175.9(3) . . . . ?
C82_1 C81_1 C80_1 C85_1 -3.4(5) . . . . ?
C82_1 C83_1 C84_1 C85_1 -2.4(5) . . . . ?
C82_1 C83_1 C84_1 C86_1 177.1(3) . . . . ?
C95_1 C100_1 C99_1 C105_1 177.3(3) . . . . ?
C95_1 C100_1 C99_1 C98_1 -1.5(4) . . . . ?
C95_1 C96_1 C97_1 C98_1 -0.2(5) . . . . ?
C95_1 C96_1 C97_1 C101_1 -179.5(3) . . . . ?
C99_1 C100_1 C95_1 C94_1 -173.9(3) . . . . ?
C99_1 C100_1 C95_1 C96_1 2.7(5) . . . . ?
C99_1 C98_1 C97_1 C96_1 1.5(5) . . . . ?
C99_1 C98_1 C97_1 C101_1 -179.2(3) . . . . ?
C74_1 C73A N5_1 Mn3_1 168.5(4) . . . . ?
C74_1 C73A N5_1 C94_1 -32.0(8) . . . . ?
C74_1 C73A C78B_1 N6_1 179.3(5) . . . . ?
C74_1 C73A C78B_1 C77_1 67.4(7) . . . . ?
C74_1 C75A C76B_1 C77_1 -68.4(9) . . . . ?
C77_1 C78A N6_1 Mn3_1 -163.5(3) . . . . ?
C77_1 C78A N6_1 C79_1 34.2(6) . . . . ?
C77_1 C78A C73B_1 N5_1 173.2(4) . . . . ?
C77_1 C78A C73B_1 C74_1 -68.1(5) . . . . ?
C77_1 C76A C75B_1 C74_1 62.0(7) . . . . ?
C85_1 C84_1 C86_1 C87_1 -5.1(7) . . . . ?
C85_1 C84_1 C86_1 C88_1 120.9(5) . . . . ?
C85_1 C84_1 C86_1 C89_1 -123.2(5) . . . . ?
C90_1 C82_1 C83_1 C84_1 179.3(3) . . . . ?
C83_1 C82_1 C90_1 C91_1 124.0(3) . . . . ?
C83_1 C82_1 C90_1 C92_1 -114.2(3) . . . . ?
C83_1 C82_1 C90_1 C93_1 4.1(5) . . . . ?
C83_1 C84_1 C86_1 C87_1 175.4(6) . . . . ?
C83_1 C84_1 C86_1 C88_1 -58.6(6) . . . . ?
C83_1 C84_1 C86_1 C89_1 57.3(5) . . . . ?
C96_1 C97_1 C101_1 C103_1 -129.8(4) . . . . ?
C96_1 C97_1 C101_1 C104_1 111.8(4) . . . . ?
C96_1 C97_1 C101_1 C102_1 -11.2(6) . . . . ?
C105_1 C99_1 C98_1 C97_1 -179.4(3) . . . . ?
C98_1 C99_1 C105_1 C106_1 -116.5(3) . . . . ?
C98_1 C99_1 C105_1 C107_1 123.2(3) . . . . ?
C98_1 C99_1 C105_1 C108_1 3.8(4) . . . . ?
C98_1 C97_1 C101_1 C103_1 50.9(5) . . . . ?
C98_1 C97_1 C101_1 C104_1 -67.5(5) . . . . ?
C98_1 C97_1 C101_1 C102_1 169.5(4) . . . . ?
C75B_1 C76A C77_1 C78A -64.2(6) . . . . ?
C76B_1 C75A C74_1 C73A 67.0(9) . . . . ?
C3_2 C4_2 C10_2 C10_2 -1.2(10) . . . 2_657 ?
C3_2 C4_2 C10_2 C11_2 -177.4(6) . . . . ?
C3_2 C4_2 C5_2 C6_2 86.9(8) . . . . ?
C3_2 C4_2 C5_2 C8_2 -26.8(10) . . . . ?
C3_2 C4_2 C5_2 C7_2 -140.7(7) . . . . ?
C3_2 C2_2 C1_2 O2_2 -177.5(12) . . . . ?
C4_2 C3_2 C2_2 C1_2 177.8(8) . . . . ?
C4_2 C3_2 C2_2 C11_2 -1.2(12) . . . 2_657 ?
C4_2 C10_2 C11_2 C2_2 -178.7(7) . . . 2_657 ?
C4_2 C10_2 C11_2 O1_2 -2.4(12) . . . . ?
C2_2 C3_2 C4_2 C1 134.8(8) . . . . ?
C2_2 C3_2 C4_2 C10_2 -0.4(8) . . . . ?
C2_2 C3_2 C4_2 C5_2 -178.1(7) . . . . ?
C10_2 C4_2 C5_2 C6_2 -90.9(8) . . . . ?
C10_2 C4_2 C5_2 C8_2 155.4(7) . . . . ?
C10_2 C4_2 C5_2 C7_2 41.4(10) . . . . ?
C10_2 C10_2 C11_2 C2_2 5.2(11) 2_657 . . 2_657 ?
C10_2 C10_2 C11_2 O1_2 -178.5(9) 2_657 . . . ?
C5_2 C4_2 C10_2 C10_2 176.5(7) . . . 2_657 ?
C5_2 C4_2 C10_2 C11_2 0.4(9) . . . . ?
C11_2 C2_2 C1_2 O2_2 1.5(19) 2_657 . . . ?
